data_7005269
loop_
_publ_author_name
'Mokuolu, Q. Folshade'
'Foguet-Albiol, Dolos'
'Jones, Leigh F.'
'Wolowska, Joanna'
'Kowalczyk, Radoslaw M.'
'Kilner, Colin A.'
'Christou, George'
'McGowan, Patrick C.'
'Halcrow, Malcolm A.'

_publ_section_title
;
 Four copper(II) pyrazolido complexes derived from reactions of
 3{5}-substituted pyrazoles with CuF(2) or Cu(OH)(2).
;
_journal_issue 14
_journal_name_full 'Dalton transactions (Cambridge, England : 2003)'
_journal_page_first 1392
_journal_page_last 1399
_journal_paper_doi 10.1039/b618780c
_journal_year 2007
_chemical_formula_moiety 'C81 H58 Cu4 F12 N18, 0.75[C H2 Cl2], 0.25[C9 H7 F N2]'
_chemical_formula_sum 'C84 H61.25 Cl1.5 Cu4 F12.25 N18.5'
_chemical_formula_weight 1869.85
_chemical_name_common
;
Pentakis(3(5)-(4-fluorophenyl)pyrazolido)tetrakis(5-(4-
fluorophenyl)pyrazole) trifluorotetracopper(ii) dichloromethane
(1/0.75) 3(5)-(4-fluorophenyl)pyrazole (1/0.25) solvate
;
_chemical_name_systematic
;
Pentakis[3{5}-(4-fluorophenyl)pyrazolido]tetrakis[5-(4-fluorophenyl)pyrazole]
trifluorotetracopper(II) dichloromethane (1/0.75) 3{5}-(4-fluorophenyl)pyrazole
(1/0.25) solvate
;
_space_group_IT_number 2
_symmetry_cell_setting triclinic
_symmetry_space_group_name_Hall '-P 1'
_symmetry_space_group_name_H-M 'P -1'
_atom_sites_solution_hydrogens geom
_atom_sites_solution_primary direct
_atom_sites_solution_secondary difmap
_audit_creation_method SHELXL-97
_cell_angle_alpha 90.5532(2)
_cell_angle_beta 103.5682(3)
_cell_angle_gamma 106.7792(4)
_cell_formula_units_Z 4
_cell_length_a 17.0552(1)
_cell_length_b 20.9288(1)
_cell_length_c 25.8492(2)
_cell_measurement_reflns_used 171105
_cell_measurement_temperature 150(2)
_cell_measurement_theta_max 27.51
_cell_measurement_theta_min 1.34
_cell_volume 8557.63(10)
_computing_cell_refinement 'DENZO-SMN (Otwinowski & Minor, 1997)'
_computing_data_collection 'COLLECT (Nonius, 1999)'
_computing_data_reduction 'DENZO-SMN (Otwinowski & Minor, 1997)'
_computing_molecular_graphics 'ORTEX (McArdle, 1995)'
_computing_publication_material 'local program'
_computing_structure_refinement 'SHELXL-97 (Sheldrick, 1997)'
_computing_structure_solution 'SHELXS-97 (Sheldrick, 1990)'
_diffrn_ambient_temperature 150(2)
_diffrn_detector_area_resol_mean 9.091
_diffrn_measured_fraction_theta_full 0.992
_diffrn_measured_fraction_theta_max 0.992
_diffrn_measurement_device_type 'Nonius KappaCCD diffractometer'
_diffrn_measurement_method '\w and \f scans'
_diffrn_radiation_monochromator graphite
_diffrn_radiation_source 'fine-focus sealed tube'
_diffrn_radiation_type MoK\a
_diffrn_radiation_wavelength 0.71073
_diffrn_reflns_av_R_equivalents 0.0950
_diffrn_reflns_av_sigmaI/netI 0.0605
_diffrn_reflns_limit_h_max 22
_diffrn_reflns_limit_h_min -22
_diffrn_reflns_limit_k_max 27
_diffrn_reflns_limit_k_min -27
_diffrn_reflns_limit_l_max 33
_diffrn_reflns_limit_l_min -33
_diffrn_reflns_number 171105
_diffrn_reflns_theta_full 27.51
_diffrn_reflns_theta_max 27.51
_diffrn_reflns_theta_min 1.34
_exptl_absorpt_coefficient_mu 1.109
_exptl_absorpt_correction_T_max 0.986
_exptl_absorpt_correction_T_min 0.440
_exptl_absorpt_correction_type multi-scan
_exptl_absorpt_process_details
;
Using multiple and symmetry-related data measurements via the program SORTAV
See R.H. Blessing, Acta Cryst (1995), A51, 33-38
;
_exptl_crystal_colour Blue
_exptl_crystal_density_diffrn 1.451
_exptl_crystal_density_method 'not measured'
_exptl_crystal_description 'Rectangular prism'
_exptl_crystal_F_000 3786
_exptl_crystal_size_max 0.48
_exptl_crystal_size_mid 0.31
_exptl_crystal_size_min 0.11
_refine_diff_density_max 0.957
_refine_diff_density_min -1.276
_refine_diff_density_rms 0.135
_refine_ls_extinction_method none
_refine_ls_goodness_of_fit_ref 1.058
_refine_ls_hydrogen_treatment constr
_refine_ls_matrix_type fullcycle
_refine_ls_number_parameters 2660
_refine_ls_number_reflns 39023
_refine_ls_number_restraints 109
_refine_ls_restrained_S_all 1.059
_refine_ls_R_factor_all 0.0937
_refine_ls_R_factor_gt 0.0626
_refine_ls_shift/su_max 0.003
_refine_ls_shift/su_mean 0.000
_refine_ls_structure_factor_coef Fsqd
_refine_ls_weighting_details 'calc w=1/[\s^2^(Fo^2^)+(0.1110P)^2^+5.9930P] where P=(Fo^2^+2Fc^2^)/3'
_refine_ls_weighting_scheme calc
_refine_ls_wR_factor_gt 0.1748
_refine_ls_wR_factor_ref 0.1994
_reflns_number_gt 27281
_reflns_number_total 39023
_reflns_threshold_expression >2sigma(I)
_cod_data_source_file b618780c.txt
_cod_data_source_block c:\datasets\leeds\smcuf2~3\smcupyf2
_cod_depositor_comments
;
The following automatic conversions were performed:
'_symmetry_cell_setting' value 'Triclinic' changed to 'triclinic'
according to '/home/saulius/struct/CIF-dictionaries/cif_core.dic'
dictionary named 'cif_core.dic' version 2.4.1 from 2010-06-29.

Automatic conversion script
Id: cif_fix_enum 1527 2010-12-29 10:47:43Z saulius 
;
_cod_original_cell_volume 8557.65(9)
_cod_original_formula_sum 'C84 H61.25 Cl1.50 Cu4 F12.25 N18.50'
_cod_database_code 7005269

loop_
_symmetry_equiv_pos_as_xyz
'x, y, z'
'-x, -y, -z'

loop_
_atom_site_label
_atom_site_type_symbol
_atom_site_fract_x
_atom_site_fract_y
_atom_site_fract_z
_atom_site_U_iso_or_equiv
_atom_site_adp_type
_atom_site_occupancy
_atom_site_symmetry_multiplicity
_atom_site_calc_flag
_atom_site_refinement_flags
_atom_site_disorder_assembly
_atom_site_disorder_group
Cu1A Cu 0.15002(3) 0.24401(2) 0.779403(18) 0.03908(10) Uani 1 1 d . C .
Cu2A Cu 0.26441(3) 0.23295(2) 0.670746(19) 0.04259(11) Uani 1 1 d . . .
Cu3A Cu 0.11857(3) 0.30615(2) 0.624626(18) 0.03731(10) Uani 1 1 d . C .
Cu4A Cu 0.00855(3) 0.17777(2) 0.668529(18) 0.03933(10) Uani 1 1 d . C .
F1A F 0.14599(13) 0.23869(10) 0.69169(8) 0.0403(4) Uani 1 1 d . C .
F2A F 0.23912(12) 0.32946(10) 0.78257(8) 0.0407(5) Uani 1 1 d . . .
F3A F 0.23014(15) 0.14160(11) 0.69092(9) 0.0512(6) Uani 1 1 d . . .
N1A N 0.20079(19) 0.21286(15) 0.59406(13) 0.0417(7) Uani 1 1 d . D .
N2A N 0.13462(19) 0.23816(15) 0.57820(13) 0.0434(7) Uani 1 1 d . . .
C1A C 0.0986(3) 0.21827(19) 0.52632(16) 0.0481(9) Uani 1 1 d . . .
H1A H 0.0506 0.2288 0.5058 0.058 Uiso 1 1 calc R . .
C2A C 0.1412(3) 0.18042(19) 0.50712(16) 0.0468(9) Uani 1 1 d . . .
H2A H 0.1294 0.1606 0.4719 0.056 Uiso 1 1 calc R D .
C3A C 0.2059(2) 0.17774(18) 0.55124(15) 0.0416(8) Uani 1 1 d . D .
C4A C 0.2720(2) 0.14547(18) 0.55362(16) 0.0426(8) Uani 1 1 d . . .
C5A C 0.3509(3) 0.1694(2) 0.58823(18) 0.0515(10) Uani 1 1 d . . .
H5A H 0.3636 0.2088 0.6111 0.062 Uiso 1 1 calc R . .
C6A C 0.4124(3) 0.1372(2) 0.5905(2) 0.0600(11) Uani 1 1 d . . .
H6A H 0.4662 0.1535 0.6150 0.072 Uiso 1 1 calc R D .
C7A C 0.3928(3) 0.0812(2) 0.5561(2) 0.0587(11) Uani 1 1 d . . .
C8A C 0.3159(3) 0.0558(2) 0.5207(2) 0.0583(11) Uani 1 1 d . . .
H8A H 0.3041 0.0168 0.4975 0.070 Uiso 1 1 calc R D .
C9A C 0.2563(3) 0.0883(2) 0.51959(17) 0.0496(9) Uani 1 1 d . . .
H9A H 0.2027 0.0714 0.4950 0.060 Uiso 1 1 calc R . .
F10A F 0.45265(19) 0.04915(16) 0.55832(15) 0.0870(10) Uani 1 1 d . . .
N3A N 0.24034(18) 0.35692(15) 0.63683(12) 0.0391(7) Uani 1 1 d . . .
N4A N 0.30057(19) 0.32880(16) 0.65988(13) 0.0434(7) Uani 1 1 d . . .
C11A C 0.3754(2) 0.3763(2) 0.66996(17) 0.0485(9) Uani 1 1 d . . .
H11E H 0.4284 0.3694 0.6855 0.058 Uiso 1 1 calc R D .
C12A C 0.3642(2) 0.4369(2) 0.65428(17) 0.0494(9) Uani 1 1 d . D .
H12A H 0.4063 0.4789 0.6570 0.059 Uiso 1 1 calc R . .
C13A C 0.2769(2) 0.42218(18) 0.63353(15) 0.0404(8) Uani 1 1 d . D .
C14A C 0.2264(2) 0.46516(19) 0.60940(15) 0.0405(8) Uani 1 1 d . . .
C15A C 0.2395(2) 0.52879(18) 0.63322(16) 0.0454(9) Uani 1 1 d . . .
H15E H 0.2832 0.5452 0.6648 0.054 Uiso 1 1 calc R . .
C16A C 0.1892(2) 0.56844(19) 0.61105(17) 0.0474(9) Uani 1 1 d . . .
H16A H 0.1979 0.6118 0.6270 0.057 Uiso 1 1 calc R D .
C17A C 0.1265(2) 0.54278(19) 0.56519(17) 0.0460(9) Uani 1 1 d . . .
C18A C 0.1110(2) 0.4803(2) 0.53996(16) 0.0478(9) Uani 1 1 d . . .
H18A H 0.0674 0.4644 0.5082 0.057 Uiso 1 1 calc R D .
C19A C 0.1617(2) 0.44170(19) 0.56286(15) 0.0428(8) Uani 1 1 d . . .
H19A H 0.1524 0.3984 0.5466 0.051 Uiso 1 1 calc R . .
F20A F 0.07722(15) 0.58190(12) 0.54270(10) 0.0570(6) Uani 1 1 d . . .
N5A N -0.05175(19) 0.21584(15) 0.60689(12) 0.0399(7) Uani 1 1 d . . .
N6A N -0.00554(19) 0.27323(15) 0.59148(12) 0.0404(7) Uani 1 1 d . C .
C21A C -0.0566(2) 0.29483(19) 0.55301(15) 0.0436(8) Uani 1 1 d . . .
H21A H -0.0395 0.3339 0.5350 0.052 Uiso 1 1 calc R D .
C22A C -0.1381(2) 0.25187(18) 0.54324(15) 0.0429(8) Uani 1 1 d . D .
H22A H -0.1869 0.2555 0.5182 0.051 Uiso 1 1 calc R . .
C23A C -0.1330(2) 0.20208(18) 0.57830(15) 0.0404(8) Uani 1 1 d . D .
C24A C -0.2014(2) 0.14487(19) 0.58711(17) 0.0461(9) Uani 1 1 d . . .
C25A C -0.1927(3) 0.1102(2) 0.6325(2) 0.0629(12) Uani 1 1 d . . .
H25A H -0.1416 0.1245 0.6597 0.076 Uiso 1 1 calc R . .
C26A C -0.2568(3) 0.0555(3) 0.6388(2) 0.0779(15) Uani 1 1 d . . .
H26A H -0.2490 0.0300 0.6688 0.093 Uiso 1 1 calc R D .
C27A C -0.3330(3) 0.0385(2) 0.6003(2) 0.0654(13) Uani 1 1 d . . .
C28A C -0.3457(3) 0.0725(2) 0.5563(2) 0.0556(11) Uani 1 1 d . . .
H28A H -0.3987 0.0604 0.5307 0.067 Uiso 1 1 calc R D .
C29A C -0.2788(2) 0.1257(2) 0.54982(18) 0.0481(9) Uani 1 1 d . . .
H29A H -0.2862 0.1496 0.5189 0.058 Uiso 1 1 calc R . .
F30A F -0.39663(18) -0.01518(14) 0.60796(16) 0.0878(10) Uani 1 1 d . . .
N7A N 0.05103(19) 0.27845(15) 0.76246(12) 0.0395(7) Uani 1 1 d . . .
N8A N -0.00629(19) 0.24830(15) 0.71554(13) 0.0426(7) Uani 1 1 d . C .
C31A C -0.0721(3) 0.2726(2) 0.70915(17) 0.0501(9) Uani 1 1 d . . .
H31A H -0.1204 0.2602 0.6797 0.060 Uiso 1 1 calc R D .
C32A C -0.0601(3) 0.3182(2) 0.75133(17) 0.0546(10) Uani 1 1 d . A .
H32A H -0.0971 0.3427 0.7564 0.066 Uiso 1 1 calc R . .
C33A C 0.0181(2) 0.32078(19) 0.78508(15) 0.0465(9) Uani 1 1 d D A .
C34A C 0.0701(11) 0.3564(11) 0.8374(6) 0.040(4) Uani 0.50 1 d PGD A 1
C35A C 0.0165(9) 0.3807(11) 0.8596(7) 0.053(4) Uani 0.50 1 d PG A 1
H35A H -0.0420 0.3693 0.8424 0.064 Uiso 0.50 1 calc PR A 1
C36A C 0.0485(9) 0.4217(9) 0.9070(6) 0.108(9) Uani 0.50 1 d PG A 1
H36A H 0.0119 0.4383 0.9222 0.130 Uiso 0.50 1 calc PR A 1
C37A C 0.1341(9) 0.4384(7) 0.9322(4) 0.069(8) Uani 0.50 1 d PGD A 1
C38A C 0.1877(8) 0.4141(9) 0.9100(6) 0.053(5) Uani 0.50 1 d PG A 1
H38A H 0.2461 0.4255 0.9273 0.064 Uiso 0.50 1 calc PR A 1
C39A C 0.1557(10) 0.3731(10) 0.8626(6) 0.051(5) Uani 0.50 1 d PG A 1
H39A H 0.1923 0.3565 0.8475 0.061 Uiso 0.50 1 calc PR A 1
F40A F 0.174(2) 0.4736(16) 0.9797(8) 0.130(12) Uani 0.50 1 d PD A 1
C34C C 0.0514(12) 0.3625(11) 0.8367(5) 0.030(3) Uani 0.50 1 d PGD A 2
C35C C 0.0053(9) 0.3908(11) 0.8628(6) 0.053(4) Uani 0.50 1 d PG A 2
H35C H -0.0531 0.3840 0.8475 0.064 Uiso 0.50 1 calc PR A 2
C36C C 0.0448(9) 0.4292(8) 0.9111(5) 0.057(4) Uani 0.50 1 d PG A 2
H36C H 0.0133 0.4485 0.9289 0.069 Uiso 0.50 1 calc PR A 2
C37C C 0.1304(9) 0.4392(8) 0.9334(5) 0.090(10) Uani 0.50 1 d PGD A 2
C38C C 0.1765(8) 0.4109(10) 0.9074(6) 0.077(7) Uani 0.50 1 d PG A 2
H38C H 0.2350 0.4177 0.9226 0.092 Uiso 0.50 1 calc PR A 2
C39C C 0.1370(11) 0.3725(10) 0.8590(5) 0.036(3) Uani 0.50 1 d PG A 2
H39C H 0.1685 0.3532 0.8412 0.044 Uiso 0.50 1 calc PR A 2
F40C F 0.1648(17) 0.4827(12) 0.9770(7) 0.080(4) Uani 0.50 1 d PD A 2
N9A N 0.0700(2) 0.15294(15) 0.77838(13) 0.0444(7) Uani 1 1 d . . .
N10A N 0.0284(2) 0.12278(15) 0.72878(13) 0.0449(7) Uani 1 1 d . C .
C41A C -0.0061(3) 0.0574(2) 0.73358(17) 0.0529(10) Uani 1 1 d . . .
H41A H -0.0384 0.0248 0.7048 0.063 Uiso 1 1 calc R D .
C42A C 0.0128(3) 0.0448(2) 0.78674(18) 0.0601(12) Uani 1 1 d . B .
H42A H -0.0034 0.0031 0.8015 0.072 Uiso 1 1 calc R . .
C43A C 0.0605(3) 0.1063(2) 0.81391(15) 0.0495(9) Uani 1 1 d D B .
C44A C 0.0955(13) 0.1250(9) 0.8720(3) 0.052(10) Uani 0.50 1 d PGD B 1
C45A C 0.0981(15) 0.1831(9) 0.8997(6) 0.059(5) Uani 0.50 1 d PG B 1
H45A H 0.0738 0.2147 0.8814 0.071 Uiso 0.50 1 calc PR B 1
C46A C 0.1363(15) 0.1951(10) 0.9540(6) 0.078(6) Uani 0.50 1 d PG B 1
H46A H 0.1381 0.2349 0.9730 0.093 Uiso 0.50 1 calc PR B 1
C47A C 0.1718(16) 0.1490(13) 0.9808(3) 0.095(7) Uani 0.50 1 d PGD B 1
C48A C 0.1691(18) 0.0908(12) 0.9531(6) 0.101(8) Uani 0.50 1 d PG B 1
H48A H 0.1934 0.0592 0.9713 0.121 Uiso 0.50 1 calc PR B 1
C49A C 0.1310(15) 0.0788(8) 0.8987(6) 0.125(11) Uani 0.50 1 d PG B 1
H49A H 0.1292 0.0390 0.8798 0.149 Uiso 0.50 1 calc PR B 1
F50A F 0.2060(13) 0.1630(8) 1.0335(4) 0.116(5) Uani 0.50 1 d PD B 1
C44C C 0.0965(13) 0.1232(8) 0.8709(3) 0.069(12) Uani 0.50 1 d PGD B 2
C45C C 0.0930(17) 0.1848(9) 0.8891(6) 0.077(7) Uani 0.50 1 d PG B 2
H45C H 0.0710 0.2126 0.8645 0.092 Uiso 0.50 1 calc PR B 2
C46C C 0.1215(17) 0.2056(8) 0.9432(6) 0.102(9) Uani 0.50 1 d PG B 2
H46C H 0.1190 0.2477 0.9557 0.122 Uiso 0.50 1 calc PR B 2
C47C C 0.1536(17) 0.1650(10) 0.9791(3) 0.089(7) Uani 0.50 1 d PGD B 2
C48C C 0.1572(16) 0.1034(10) 0.9609(5) 0.091(7) Uani 0.50 1 d PG B 2
H48C H 0.1791 0.0756 0.9855 0.109 Uiso 0.50 1 calc PR B 2
C49C C 0.1286(12) 0.0825(7) 0.9068(5) 0.056(4) Uani 0.50 1 d PG B 2
H49C H 0.1311 0.0405 0.8943 0.067 Uiso 0.50 1 calc PR B 2
F50C F 0.1855(18) 0.1854(9) 1.0311(4) 0.161(10) Uani 0.50 1 d PD B 2
N11A N 0.2520(2) 0.15157(17) 0.79992(14) 0.0525(8) Uani 1 1 d . C .
H11A H 0.2299 0.1327 0.7671 0.063 Uiso 1 1 calc R . .
N12A N 0.2442(2) 0.20903(15) 0.81706(13) 0.0455(7) Uani 1 1 d . . .
C51A C 0.2867(3) 0.2205(2) 0.86803(16) 0.0522(10) Uani 1 1 d . C 1
H51A H 0.2921 0.2586 0.8905 0.063 Uiso 1 1 calc R . .
C52A C 0.3215(3) 0.1711(2) 0.88402(19) 0.0642(12) Uani 1 1 d . . .
H52A H 0.3548 0.1679 0.9184 0.077 Uiso 1 1 calc R C 1
C53A C 0.2980(3) 0.1259(2) 0.83927(18) 0.0556(10) Uani 1 1 d . C .
C54A C 0.3108(3) 0.0604(2) 0.8317(2) 0.0609(11) Uani 1 1 d . . .
C55A C 0.2955(4) 0.0288(3) 0.7815(2) 0.0736(14) Uani 1 1 d . C .
H55A H 0.2781 0.0507 0.7508 0.088 Uiso 1 1 calc R . .
C56A C 0.3050(4) -0.0337(3) 0.7750(3) 0.0851(17) Uani 1 1 d . . .
H56A H 0.2969 -0.0540 0.7404 0.102 Uiso 1 1 calc R C .
C57A C 0.3262(4) -0.0658(3) 0.8192(3) 0.0862(17) Uani 1 1 d . C .
C58A C 0.3403(5) -0.0377(3) 0.8695(3) 0.104(2) Uani 1 1 d . . .
H58A H 0.3546 -0.0615 0.8996 0.124 Uiso 1 1 calc R C .
C59A C 0.3333(5) 0.0264(3) 0.8762(2) 0.094(2) Uani 1 1 d . C .
H59A H 0.3439 0.0470 0.9111 0.113 Uiso 1 1 calc R . .
F60A F 0.3342(3) -0.12769(18) 0.81345(19) 0.1232(15) Uani 1 1 d . . .
N13A N 0.3760(18) 0.299(2) 0.7713(14) 0.044(6) Uani 0.50 1 d PD D 1
H13A H 0.3378 0.3179 0.7761 0.053 Uiso 0.50 1 calc PR D 1
N14A N 0.3700(13) 0.2535(14) 0.7324(9) 0.045(6) Uani 0.50 1 d PD D 1
C61A C 0.4400(13) 0.2364(12) 0.7349(9) 0.077(9) Uani 0.50 1 d PD D 1
H61A H 0.4516 0.2109 0.7087 0.092 Uiso 0.50 1 calc PR D 1
C62A C 0.4924(10) 0.2641(11) 0.7845(8) 0.060(6) Uani 0.50 1 d PD D 1
H62A H 0.5421 0.2542 0.8028 0.072 Uiso 0.50 1 calc PR D 1
C63A C 0.4563(18) 0.3093(14) 0.8013(8) 0.038(5) Uani 0.50 1 d PD D 1
C64A C 0.4848(10) 0.3535(9) 0.8509(5) 0.031(2) Uani 0.50 1 d PGD D 1
C65A C 0.5665(10) 0.3595(9) 0.8803(7) 0.049(4) Uani 0.50 1 d PG D 1
H65A H 0.5986 0.3348 0.8684 0.058 Uiso 0.50 1 calc PR D 1
C66A C 0.6010(9) 0.4015(8) 0.9271(6) 0.048(4) Uani 0.50 1 d PG D 1
H66A H 0.6568 0.4056 0.9472 0.057 Uiso 0.50 1 calc PR D 1
C67A C 0.5539(11) 0.4376(7) 0.9445(5) 0.040(3) Uani 0.50 1 d PGD D 1
C68A C 0.4723(11) 0.4316(8) 0.9152(6) 0.043(4) Uani 0.50 1 d PG D 1
H68A H 0.4401 0.4563 0.9271 0.052 Uiso 0.50 1 calc PR D 1
C69A C 0.4377(9) 0.3896(9) 0.8684(5) 0.038(3) Uani 0.50 1 d PG D 1
H69A H 0.3819 0.3855 0.8483 0.046 Uiso 0.50 1 calc PR D 1
F70A F 0.5800(19) 0.4746(14) 0.9910(8) 0.071(4) Uani 0.50 1 d PD D 1
N13C N 0.3823(14) 0.2963(19) 0.7784(13) 0.033(4) Uani 0.50 1 d PD D 2
H13C H 0.3464 0.3176 0.7828 0.039 Uiso 0.50 1 calc PR D 2
N14C N 0.3601(14) 0.2504(14) 0.7363(10) 0.045(5) Uani 0.50 1 d PD D 2
C61C C 0.4311(11) 0.2332(7) 0.7456(8) 0.041(4) Uani 0.50 1 d PD D 2
H61C H 0.4382 0.1978 0.7257 0.049 Uiso 0.50 1 calc PR D 2
C62C C 0.4941(11) 0.2728(12) 0.7878(7) 0.076(8) Uani 0.50 1 d PD D 2
H62C H 0.5518 0.2737 0.7968 0.092 Uiso 0.50 1 calc PR D 2
C63C C 0.4588(15) 0.3105(14) 0.8142(8) 0.035(4) Uani 0.50 1 d PD D 2
C64C C 0.4916(10) 0.3562(9) 0.8632(5) 0.039(3) Uani 0.50 1 d PGD D 2
C65C C 0.5757(10) 0.3732(9) 0.8917(6) 0.040(3) Uani 0.50 1 d PG D 2
H65C H 0.6142 0.3553 0.8796 0.048 Uiso 0.50 1 calc PR D 2
C66C C 0.6035(9) 0.4163(9) 0.9379(6) 0.050(3) Uani 0.50 1 d PG D 2
H66C H 0.6610 0.4279 0.9574 0.059 Uiso 0.50 1 calc PR D 2
C67C C 0.5473(11) 0.4424(8) 0.9556(5) 0.049(4) Uani 0.50 1 d PGD D 2
C68C C 0.4632(11) 0.4254(9) 0.9270(6) 0.041(3) Uani 0.50 1 d PG D 2
H68C H 0.4247 0.4433 0.9391 0.050 Uiso 0.50 1 calc PR D 2
C69C C 0.4353(9) 0.3823(9) 0.8808(5) 0.038(3) Uani 0.50 1 d PG D 2
H69C H 0.3779 0.3707 0.8613 0.045 Uiso 0.50 1 calc PR D 2
F70C F 0.5807(17) 0.4866(12) 0.9983(8) 0.064(3) Uani 0.50 1 d PD D 2
N15A N 0.16236(18) 0.40520(14) 0.71776(12) 0.0376(6) Uani 1 1 d . D .
H15A H 0.2051 0.3906 0.7328 0.045 Uiso 1 1 calc R . .
N16A N 0.10354(18) 0.37549(15) 0.67283(12) 0.0395(7) Uani 1 1 d . . .
C71A C 0.0516(2) 0.4132(2) 0.66274(17) 0.0463(9) Uani 1 1 d . D .
H71A H 0.0039 0.4046 0.6331 0.056 Uiso 1 1 calc R . .
C72A C 0.0765(2) 0.4667(2) 0.70127(17) 0.0465(9) Uani 1 1 d . . .
H72A H 0.0501 0.5007 0.7029 0.056 Uiso 1 1 calc R D .
C73A C 0.1481(2) 0.45989(18) 0.73687(15) 0.0416(8) Uani 1 1 d D D .
C74A C 0.2072(13) 0.4993(9) 0.7862(6) 0.034(4) Uani 0.50 1 d PGD D 1
C75A C 0.1748(10) 0.5431(11) 0.8092(8) 0.049(5) Uani 0.50 1 d PG D 1
H75A H 0.1199 0.5459 0.7931 0.059 Uiso 0.50 1 calc PR D 1
C76A C 0.2228(11) 0.5828(11) 0.8557(8) 0.067(6) Uani 0.50 1 d PG D 1
H76A H 0.2007 0.6127 0.8714 0.081 Uiso 0.50 1 calc PR D 1
C77A C 0.3031(10) 0.5787(8) 0.8792(5) 0.100(10) Uani 0.50 1 d PGD D 1
C78A C 0.3355(9) 0.5350(7) 0.8562(7) 0.056(5) Uani 0.50 1 d PG D 1
H78A H 0.3904 0.5322 0.8723 0.068 Uiso 0.50 1 calc PR D 1
C79A C 0.2875(13) 0.4953(8) 0.8097(7) 0.049(5) Uani 0.50 1 d PG D 1
H79A H 0.3096 0.4654 0.7940 0.059 Uiso 0.50 1 calc PR D 1
F80A F 0.3518(18) 0.6170(16) 0.9229(9) 0.109(8) Uani 0.50 1 d PD D 1
C74C C 0.1959(15) 0.5022(10) 0.7851(6) 0.051(6) Uani 0.50 1 d PGD D 2
C75C C 0.1635(10) 0.5406(11) 0.8136(9) 0.055(5) Uani 0.50 1 d PG D 2
H75C H 0.1072 0.5422 0.8005 0.066 Uiso 0.50 1 calc PR D 2
C76C C 0.2133(10) 0.5767(10) 0.8613(8) 0.064(6) Uani 0.50 1 d PG D 2
H76C H 0.1911 0.6030 0.8808 0.077 Uiso 0.50 1 calc PR D 2
C77C C 0.2956(10) 0.5744(8) 0.8805(5) 0.060(6) Uani 0.50 1 d PGD D 2
C78C C 0.3281(9) 0.5360(9) 0.8520(7) 0.090(9) Uani 0.50 1 d PG D 2
H78C H 0.3844 0.5344 0.8651 0.108 Uiso 0.50 1 calc PR D 2
C79C C 0.2783(15) 0.4999(11) 0.8043(7) 0.053(5) Uani 0.50 1 d PG D 2
H79C H 0.3005 0.4737 0.7849 0.064 Uiso 0.50 1 calc PR D 2
F80C F 0.3404(18) 0.6087(16) 0.9269(9) 0.109(8) Uani 0.50 1 d PD D 2
N17A N 0.0801(2) 0.07852(15) 0.62768(13) 0.0434(7) Uani 1 1 d . D .
H17A H 0.1282 0.0958 0.6517 0.052 Uiso 1 1 calc R . .
N18A N 0.0143(2) 0.10413(15) 0.61945(13) 0.0431(7) Uani 1 1 d . . .
C81A C -0.0451(3) 0.06373(19) 0.58106(15) 0.0464(9) Uani 1 1 d . D .
H81A H -0.0991 0.0693 0.5668 0.056 Uiso 1 1 calc R . .
C82A C -0.0189(3) 0.0125(2) 0.56436(16) 0.0476(9) Uani 1 1 d . . .
H82A H -0.0506 -0.0230 0.5377 0.057 Uiso 1 1 calc R D .
C83A C 0.0632(2) 0.02324(17) 0.59453(14) 0.0405(8) Uani 1 1 d . D .
C84A C 0.1234(3) -0.01403(18) 0.59284(15) 0.0425(8) Uani 1 1 d . . .
C85A C 0.2055(3) 0.00561(19) 0.62448(16) 0.0466(9) Uani 1 1 d . D .
H85A H 0.2236 0.0440 0.6492 0.056 Uiso 1 1 calc R . .
C86A C 0.2612(3) -0.0293(2) 0.62088(17) 0.0515(10) Uani 1 1 d . . .
H86A H 0.3173 -0.0155 0.6427 0.062 Uiso 1 1 calc R D .
C87A C 0.2336(3) -0.0853(2) 0.58454(18) 0.0529(10) Uani 1 1 d . D .
C88A C 0.1535(3) -0.10695(19) 0.55297(16) 0.0513(10) Uani 1 1 d . . .
H88A H 0.1362 -0.1454 0.5284 0.062 Uiso 1 1 calc R D .
C89A C 0.0977(3) -0.07161(18) 0.55747(16) 0.0474(9) Uani 1 1 d . D .
H89A H 0.0411 -0.0867 0.5363 0.057 Uiso 1 1 calc R . .
F90A F 0.28896(18) -0.11931(13) 0.58006(11) 0.0645(7) Uani 1 1 d . . .
Cu1B Cu 0.21134(3) 0.33073(2) 0.207584(18) 0.04158(10) Uani 1 1 d . . .
Cu2B Cu 0.25577(3) 0.24961(2) 0.338259(19) 0.04464(11) Uani 1 1 d . F .
Cu3B Cu 0.11603(3) 0.32688(2) 0.346093(19) 0.04007(10) Uani 1 1 d . F .
Cu4B Cu 0.25079(3) 0.44417(2) 0.305088(18) 0.03996(10) Uani 1 1 d . F .
F1B F 0.21378(12) 0.33282(10) 0.29564(8) 0.0413(5) Uani 1 1 d . F .
F2B F 0.12711(13) 0.24279(11) 0.20524(9) 0.0478(5) Uani 1 1 d . . .
F3B F 0.36514(13) 0.29989(13) 0.32834(9) 0.0537(6) Uani 1 1 d . . .
N1B N 0.26678(19) 0.29854(16) 0.40752(13) 0.0428(7) Uani 1 1 d . . .
N2B N 0.21312(19) 0.33558(16) 0.40776(13) 0.0429(7) Uani 1 1 d . F .
C1B C 0.2319(2) 0.3665(2) 0.45638(16) 0.0469(9) Uani 1 1 d . . .
H1B H 0.2040 0.3958 0.4669 0.056 Uiso 1 1 calc R F .
C2B C 0.2985(3) 0.3494(2) 0.48945(17) 0.0498(9) Uani 1 1 d . F .
H2B H 0.3243 0.3638 0.5260 0.060 Uiso 1 1 calc R . .
C3B C 0.3188(2) 0.30621(19) 0.45674(15) 0.0431(8) Uani 1 1 d . F .
C4B C 0.3848(2) 0.2731(2) 0.47020(16) 0.0436(8) Uani 1 1 d . . .
C5B C 0.3767(3) 0.2124(2) 0.44399(17) 0.0504(10) Uani 1 1 d . . .
H5B H 0.3262 0.1908 0.4178 0.060 Uiso 1 1 calc R . .
C6B C 0.4415(3) 0.1826(2) 0.4555(2) 0.0596(11) Uani 1 1 d . . .
H6B H 0.4366 0.1417 0.4369 0.072 Uiso 1 1 calc R F .
C7B C 0.5129(3) 0.2146(3) 0.4947(2) 0.0657(13) Uani 1 1 d . . .
C8B C 0.5226(3) 0.2734(3) 0.5230(2) 0.0678(14) Uani 1 1 d . . .
H8B H 0.5721 0.2936 0.5505 0.081 Uiso 1 1 calc R F .
C9B C 0.4576(3) 0.3021(2) 0.51000(18) 0.0540(10) Uani 1 1 d . . .
H9B H 0.4631 0.3430 0.5289 0.065 Uiso 1 1 calc R . .
F10B F 0.5772(2) 0.18657(18) 0.50588(16) 0.1004(12) Uani 1 1 d . . .
N3B N 0.08517(19) 0.22804(15) 0.34581(13) 0.0422(7) Uani 1 1 d . . .
N4B N 0.1412(2) 0.19614(16) 0.33764(14) 0.0469(8) Uani 1 1 d . F .
C11B C 0.0999(3) 0.1298(2) 0.32967(18) 0.0535(10) Uani 1 1 d . . .
H11F H 0.1244 0.0959 0.3236 0.064 Uiso 1 1 calc R F .
C12B C 0.0171(3) 0.1184(2) 0.33170(19) 0.0547(10) Uani 1 1 d . F .
H12B H -0.0258 0.0766 0.3269 0.066 Uiso 1 1 calc R . .
C13B C 0.0098(3) 0.1816(2) 0.34238(16) 0.0464(9) Uani 1 1 d . F .
C14B C -0.0625(2) 0.20155(19) 0.34950(17) 0.0454(9) Uani 1 1 d . . .
C15B C -0.0543(3) 0.2491(2) 0.39065(17) 0.0505(10) Uani 1 1 d . . .
H15F H -0.0005 0.2685 0.4146 0.061 Uiso 1 1 calc R . .
C16B C -0.1227(3) 0.2683(2) 0.3971(2) 0.0569(11) Uani 1 1 d . . .
H16B H -0.1169 0.3004 0.4250 0.068 Uiso 1 1 calc R F .
C17B C -0.1989(3) 0.2395(2) 0.3617(2) 0.0626(12) Uani 1 1 d . . .
C18B C -0.2111(3) 0.1929(2) 0.3212(2) 0.0621(12) Uani 1 1 d . . .
H18B H -0.2654 0.1738 0.2978 0.075 Uiso 1 1 calc R F .
C19B C -0.1424(3) 0.1741(2) 0.31494(19) 0.0541(10) Uani 1 1 d . . .
H19B H -0.1495 0.1420 0.2867 0.065 Uiso 1 1 calc R . .
F20B F -0.26713(18) 0.25803(14) 0.36834(15) 0.0809(9) Uani 1 1 d . . .
N5B N 0.18265(19) 0.47172(15) 0.34889(12) 0.0410(7) Uani 1 1 d . . .
N6B N 0.1225(2) 0.42134(15) 0.36256(13) 0.0422(7) Uani 1 1 d . F .
C21B C 0.0811(2) 0.4485(2) 0.39030(16) 0.0475(9) Uani 1 1 d . . .
H21B H 0.0360 0.4241 0.4047 0.057 Uiso 1 1 calc R F .
C22B C 0.1139(3) 0.5172(2) 0.39474(16) 0.0474(9) Uani 1 1 d . F .
H22B H 0.0968 0.5488 0.4125 0.057 Uiso 1 1 calc R . .
C23B C 0.1776(2) 0.53038(19) 0.36764(15) 0.0426(8) Uani 1 1 d . F .
C24B C 0.2309(2) 0.5964(2) 0.35747(16) 0.0472(9) Uani 1 1 d . . .
C25B C 0.2353(3) 0.6545(2) 0.38641(19) 0.0546(11) Uani 1 1 d . . .
H25B H 0.2034 0.6511 0.4124 0.066 Uiso 1 1 calc R . .
C26B C 0.2844(3) 0.7165(2) 0.3784(2) 0.0634(13) Uani 1 1 d . . .
H26B H 0.2860 0.7556 0.3980 0.076 Uiso 1 1 calc R F .
C27B C 0.3302(3) 0.7203(2) 0.3418(2) 0.0651(13) Uani 1 1 d . . .
C28B C 0.3287(3) 0.6655(2) 0.3111(2) 0.0673(13) Uani 1 1 d . . .
H28B H 0.3615 0.6701 0.2855 0.081 Uiso 1 1 calc R F .
C29B C 0.2774(3) 0.6034(2) 0.31905(19) 0.0601(11) Uiso 1 1 d . . .
H29B H 0.2740 0.5649 0.2978 0.072 Uiso 1 1 calc R . .
F30B F 0.3811(2) 0.78141(14) 0.33348(15) 0.0875(10) Uani 1 1 d . . .
N7B N 0.13346(19) 0.38668(16) 0.19943(12) 0.0427(7) Uani 1 1 d . F .
N8B N 0.15199(19) 0.43259(16) 0.24136(13) 0.0418(7) Uani 1 1 d . . .
C31B C 0.0992(3) 0.4703(2) 0.22997(17) 0.0501(9) Uani 1 1 d . . .
H31B H 0.0986 0.5058 0.2528 0.060 Uiso 1 1 calc R . .
C32B C 0.0461(3) 0.4492(2) 0.17983(18) 0.0557(11) Uani 1 1 d . . .
H32B H 0.0028 0.4670 0.1617 0.067 Uiso 1 1 calc R F .
C33B C 0.0694(2) 0.3960(2) 0.16126(16) 0.0467(9) Uani 1 1 d . F .
C34B C 0.0342(3) 0.3568(3) 0.10893(18) 0.0608(12) Uani 1 1 d . . .
C35B C 0.0479(3) 0.2961(3) 0.09884(19) 0.0649(12) Uani 1 1 d . . .
H35B H 0.0804 0.2780 0.1265 0.078 Uiso 1 1 calc R . .
C36B C 0.0142(4) 0.2615(3) 0.0484(2) 0.0838(17) Uani 1 1 d . . .
H36B H 0.0241 0.2203 0.0412 0.101 Uiso 1 1 calc R F .
C37B C -0.0330(5) 0.2878(4) 0.0098(2) 0.108(2) Uani 1 1 d . . .
C38B C -0.0486(6) 0.3471(4) 0.0177(3) 0.121(3) Uani 1 1 d . . .
H38B H -0.0816 0.3644 -0.0103 0.145 Uiso 1 1 calc R F .
C39B C -0.0148(4) 0.3814(3) 0.0679(2) 0.092(2) Uani 1 1 d . . .
H39B H -0.0253 0.4226 0.0744 0.110 Uiso 1 1 calc R . .
F40B F -0.0670(4) 0.2529(3) -0.03940(16) 0.164(2) Uani 1 1 d . . .
N9B N 0.30546(19) 0.41482(16) 0.21152(13) 0.0423(7) Uani 1 1 d . E .
N10B N 0.32938(19) 0.45330(16) 0.25843(13) 0.0439(7) Uani 1 1 d . . .
C41B C 0.4034(3) 0.4992(2) 0.25996(18) 0.0524(10) Uani 1 1 d . . .
H41B H 0.4341 0.5325 0.2885 0.063 Uiso 1 1 calc R . .
C42B C 0.4287(3) 0.4912(2) 0.21397(18) 0.0552(11) Uani 1 1 d . . .
H42B H 0.4787 0.5167 0.2049 0.066 Uiso 1 1 calc R F .
C43B C 0.3645(3) 0.4373(2) 0.18365(15) 0.0480(9) Uani 1 1 d D E .
C44B C 0.3538(12) 0.3995(7) 0.1324(3) 0.040(3) Uani 0.50 1 d PGD E 1
C45B C 0.2752(10) 0.3876(9) 0.0968(6) 0.064(6) Uani 0.50 1 d PG E 1
H45B H 0.2293 0.3946 0.1086 0.077 Uiso 0.50 1 calc PR E 1
C46B C 0.2636(11) 0.3657(8) 0.0438(5) 0.066(6) Uani 0.50 1 d PG E 1
H46B H 0.2098 0.3576 0.0195 0.080 Uiso 0.50 1 calc PR E 1
C47B C 0.3306(15) 0.3555(9) 0.0265(3) 0.073(6) Uani 0.50 1 d PGD E 1
C48B C 0.4092(12) 0.3673(11) 0.0621(6) 0.065(6) Uani 0.50 1 d PG E 1
H48B H 0.4550 0.3603 0.0503 0.078 Uiso 0.50 1 calc PR E 1
C49B C 0.4208(10) 0.3893(9) 0.1151(5) 0.067(6) Uani 0.50 1 d PG E 1
H49B H 0.4746 0.3974 0.1394 0.081 Uiso 0.50 1 calc PR E 1
F50B F 0.320(2) 0.3271(12) -0.0227(6) 0.078(4) Uani 0.50 1 d PD E 1
C44D C 0.3550(11) 0.4157(6) 0.1280(3) 0.038(3) Uani 0.50 1 d PGD E 2
C45D C 0.2783(9) 0.3957(9) 0.0898(6) 0.045(3) Uani 0.50 1 d PG E 2
H45D H 0.2299 0.4043 0.0968 0.053 Uiso 0.50 1 calc PR E 2
C46D C 0.2724(10) 0.3632(9) 0.0412(5) 0.071(7) Uani 0.50 1 d PG E 2
H46D H 0.2200 0.3496 0.0151 0.085 Uiso 0.50 1 calc PR E 2
C47D C 0.3433(13) 0.3507(9) 0.0309(4) 0.068(6) Uani 0.50 1 d PGD E 2
C48D C 0.4200(10) 0.3707(12) 0.0691(7) 0.096(10) Uani 0.50 1 d PG E 2
H48D H 0.4684 0.3622 0.0620 0.116 Uiso 0.50 1 calc PR E 2
C49D C 0.4259(9) 0.4032(10) 0.1176(5) 0.056(4) Uani 0.50 1 d PG E 2
H49D H 0.4783 0.4169 0.1437 0.068 Uiso 0.50 1 calc PR E 2
F50D F 0.340(2) 0.3257(18) -0.0177(7) 0.123(12) Uani 0.50 1 d PD E 2
N11B N 0.3589(5) 0.2909(4) 0.2197(3) 0.0403(18) Uani 0.50 1 d PD F 1
H11B H 0.3796 0.3109 0.2522 0.048 Uiso 0.50 1 calc PR F 1
N12B N 0.2788(11) 0.2832(15) 0.1925(8) 0.043(4) Uani 0.50 1 d PD F 1
C51B C 0.2780(10) 0.2485(9) 0.1487(8) 0.056(7) Uani 0.50 1 d PD F 1
H51B H 0.2282 0.2329 0.1206 0.067 Uiso 0.50 1 calc PR F 1
C52B C 0.3525(8) 0.2362(7) 0.1459(4) 0.060(4) Uani 0.50 1 d PD F 1
H52B H 0.3640 0.2132 0.1180 0.072 Uiso 0.50 1 calc PR F 1
C53B C 0.4055(4) 0.2660(4) 0.1942(3) 0.0504(19) Uani 0.50 1 d PD F 1
C54B C 0.4963(4) 0.2780(4) 0.2161(3) 0.0498(19) Uani 0.50 1 d PD F 1
C55B C 0.5475(6) 0.2704(6) 0.1828(4) 0.083(4) Uani 0.50 1 d PD F 1
H55B H 0.5238 0.2587 0.1457 0.100 Uiso 0.50 1 calc PR F 1
C56B C 0.6317(8) 0.2801(13) 0.2041(7) 0.071(8) Uani 0.50 1 d PD F 1
H56B H 0.6638 0.2640 0.1845 0.085 Uiso 0.50 1 calc PR F 1
C57B C 0.6705(4) 0.3135(5) 0.2545(3) 0.051(2) Uani 0.50 1 d PD F 1
C58B C 0.6204(5) 0.3174(5) 0.2882(4) 0.067(3) Uani 0.50 1 d PD F 1
H58B H 0.6451 0.3310 0.3250 0.081 Uiso 0.50 1 calc PR F 1
C59B C 0.5340(5) 0.3013(5) 0.2683(3) 0.059(2) Uani 0.50 1 d PD F 1
H59B H 0.5000 0.3066 0.2914 0.071 Uiso 0.50 1 calc PR F 1
F60B F 0.7539(3) 0.3290(3) 0.2737(2) 0.0741(16) Uani 0.50 1 d PD F 1
N11D N 0.3515(6) 0.2599(4) 0.2279(4) 0.042(2) Uani 0.50 1 d PD F 2
H11D H 0.3703 0.2759 0.2616 0.051 Uiso 0.50 1 calc PR F 2
N12D N 0.2901(13) 0.2754(14) 0.1919(6) 0.033(3) Uani 0.50 1 d PD F 2
C51D C 0.2787(11) 0.2433(10) 0.1445(6) 0.048(6) Uani 0.50 1 d PD F 2
H51D H 0.2396 0.2456 0.1122 0.058 Uiso 0.50 1 calc PR F 2
C52D C 0.3352(8) 0.2060(6) 0.1517(4) 0.053(3) Uani 0.50 1 d PD F 2
H52D H 0.3422 0.1783 0.1249 0.063 Uiso 0.50 1 calc PR F 2
C53D C 0.3796(4) 0.2161(4) 0.2045(3) 0.0403(16) Uani 0.50 1 d PD F 2
C54D C 0.4397(4) 0.1839(3) 0.2348(3) 0.0440(17) Uani 0.50 1 d PD F 2
C55D C 0.4528(6) 0.1302(5) 0.2092(3) 0.062(2) Uani 0.50 1 d PD F 2
H55D H 0.4264 0.1176 0.1724 0.074 Uiso 0.50 1 calc PR F 2
C56D C 0.5045(5) 0.0950(5) 0.2376(4) 0.062(2) Uani 0.50 1 d PD F 2
H56D H 0.5148 0.0591 0.2204 0.074 Uiso 0.50 1 calc PR F 2
C57D C 0.5397(4) 0.1132(4) 0.2904(4) 0.059(2) Uani 0.50 1 d PD F 2
C58D C 0.5311(5) 0.1654(4) 0.3168(4) 0.061(2) Uani 0.50 1 d PD F 2
H58D H 0.5588 0.1774 0.3535 0.073 Uiso 0.50 1 calc PR F 2
C59D C 0.4796(5) 0.2014(4) 0.2882(3) 0.0495(19) Uani 0.50 1 d PD F 2
H59D H 0.4722 0.2384 0.3059 0.059 Uiso 0.50 1 calc PR F 2
F60D F 0.5897(4) 0.0780(3) 0.3162(3) 0.093(2) Uani 0.50 1 d PD F 2
N13B N 0.215(2) 0.1562(15) 0.2441(11) 0.040(5) Uani 0.50 1 d PD F 1
H13B H 0.1713 0.1701 0.2295 0.048 Uiso 0.50 1 calc PR F 1
N14B N 0.2705(9) 0.1838(7) 0.2903(11) 0.043(4) Uani 0.50 1 d PD F 1
C61B C 0.3228(8) 0.1462(5) 0.2994(5) 0.061(3) Uani 0.50 1 d PD F 1
H61B H 0.3687 0.1528 0.3300 0.073 Uiso 0.50 1 calc PR F 1
C62B C 0.3017(10) 0.0963(6) 0.2585(6) 0.074(4) Uani 0.50 1 d PD F 1
H62B H 0.3291 0.0632 0.2559 0.088 Uiso 0.50 1 calc PR F 1
C63B C 0.2327(12) 0.1048(9) 0.2224(6) 0.053(6) Uani 0.50 1 d PD F 1
C64B C 0.1875(13) 0.0681(10) 0.1701(6) 0.057(6) Uani 0.50 1 d PGD F 1
C65B C 0.1214(13) 0.0882(7) 0.1396(6) 0.057(5) Uani 0.50 1 d PG F 1
H65B H 0.1084 0.1259 0.1521 0.069 Uiso 0.50 1 calc PR F 1
C66B C 0.0743(10) 0.0533(7) 0.0910(5) 0.063(4) Uani 0.50 1 d PG F 1
H66B H 0.0291 0.0671 0.0702 0.075 Uiso 0.50 1 calc PR F 1
C67B C 0.0932(10) -0.0018(7) 0.0727(4) 0.067(5) Uani 0.50 1 d PGD F 1
C68B C 0.1593(13) -0.0219(9) 0.1032(6) 0.095(8) Uani 0.50 1 d PG F 1
H68B H 0.1723 -0.0596 0.0907 0.114 Uiso 0.50 1 calc PR F 1
C69B C 0.2064(12) 0.0130(12) 0.1518(7) 0.087(7) Uani 0.50 1 d PG F 1
H69B H 0.2516 -0.0008 0.1727 0.104 Uiso 0.50 1 calc PR F 1
F70B F 0.0534(12) -0.0393(10) 0.0265(6) 0.117(7) Uani 0.50 1 d PD F 1
N13D N 0.204(3) 0.1481(15) 0.2413(11) 0.045(6) Uani 0.50 1 d PD F 2
H13D H 0.1709 0.1700 0.2232 0.054 Uiso 0.50 1 calc PR F 2
N14D N 0.2524(9) 0.1668(7) 0.2912(10) 0.037(3) Uani 0.50 1 d PD F 2
C61D C 0.2940(6) 0.1219(5) 0.3045(4) 0.040(2) Uani 0.50 1 d PD F 2
H61D H 0.3331 0.1231 0.3376 0.047 Uiso 0.50 1 calc PR F 2
C62D C 0.2713(7) 0.0730(5) 0.2624(4) 0.043(2) Uani 0.50 1 d PD F 2
H62D H 0.2915 0.0354 0.2610 0.052 Uiso 0.50 1 calc PR F 2
C63D C 0.2131(11) 0.0908(9) 0.2230(5) 0.041(4) Uani 0.50 1 d PD F 2
C64D C 0.1683(14) 0.0588(11) 0.1690(6) 0.044(4) Uani 0.50 1 d PGD F 2
C65D C 0.1106(14) 0.0804(9) 0.1315(7) 0.069(5) Uani 0.50 1 d PG F 2
H65D H 0.0974 0.1199 0.1397 0.083 Uiso 0.50 1 calc PR F 2
C66D C 0.0721(13) 0.0444(10) 0.0822(6) 0.130(10) Uani 0.50 1 d PG F 2
H66D H 0.0327 0.0592 0.0565 0.156 Uiso 0.50 1 calc PR F 2
C67D C 0.0913(15) -0.0134(10) 0.0703(6) 0.156(14) Uani 0.50 1 d PGD F 2
C68D C 0.1490(18) -0.0351(11) 0.1078(8) 0.128(11) Uani 0.50 1 d PG F 2
H68D H 0.1622 -0.0746 0.0996 0.154 Uiso 0.50 1 calc PR F 2
C69D C 0.1875(15) 0.0010(12) 0.1571(7) 0.096(8) Uani 0.50 1 d PG F 2
H69D H 0.2269 -0.0138 0.1828 0.115 Uiso 0.50 1 calc PR F 2
F70D F 0.0522(17) -0.0452(13) 0.0218(7) 0.180(11) Uani 0.50 1 d PD F 2
N15B N 0.0033(2) 0.26991(16) 0.24094(14) 0.0453(7) Uani 1 1 d . F .
H15B H 0.0392 0.2486 0.2368 0.054 Uiso 1 1 calc R . .
N16B N 0.01853(19) 0.31632(16) 0.28162(13) 0.0442(7) Uani 1 1 d . . .
C71B C -0.0506(3) 0.3355(2) 0.27387(18) 0.0502(9) Uani 1 1 d . F .
H71B H -0.0586 0.3680 0.2964 0.060 Uiso 1 1 calc R . .
C72B C -0.1098(3) 0.3015(2) 0.22830(18) 0.0540(10) Uani 1 1 d . . .
H72B H -0.1645 0.3059 0.2143 0.065 Uiso 1 1 calc R F .
C73B C -0.0731(2) 0.2600(2) 0.20760(16) 0.0503(10) Uani 1 1 d D F .
C74B C -0.1071(18) 0.2056(11) 0.1651(8) 0.063(7) Uani 0.50 1 d PGD F 1
C75B C -0.0792(16) 0.1493(12) 0.1665(8) 0.119(12) Uani 0.50 1 d PG F 1
H75B H -0.0384 0.1439 0.1969 0.142 Uiso 0.50 1 calc PR F 1
C76B C -0.1111(17) 0.1009(9) 0.1236(11) 0.156(16) Uani 0.50 1 d PG F 1
H76B H -0.0920 0.0624 0.1246 0.187 Uiso 0.50 1 calc PR F 1
C77B C -0.1708(17) 0.1087(11) 0.0792(8) 0.154(14) Uani 0.50 1 d PGD F 1
C78B C -0.1987(14) 0.1650(12) 0.0778(8) 0.145(14) Uani 0.50 1 d PG F 1
H78B H -0.2395 0.1704 0.0475 0.174 Uiso 0.50 1 calc PR F 1
C79B C -0.1669(17) 0.2134(10) 0.1208(10) 0.092(10) Uani 0.50 1 d PG F 1
H79B H -0.1859 0.2519 0.1198 0.110 Uiso 0.50 1 calc PR F 1
F80B F -0.203(3) 0.0630(18) 0.0377(12) 0.203(19) Uani 0.50 1 d PD F 1
C74D C -0.1032(15) 0.2147(10) 0.1589(6) 0.054(5) Uani 0.50 1 d PGD F 2
C75D C -0.0719(13) 0.1604(9) 0.1580(5) 0.058(4) Uani 0.50 1 d PG F 2
H75D H -0.0309 0.1544 0.1880 0.069 Uiso 0.50 1 calc PR F 2
C76D C -0.1004(11) 0.1148(7) 0.1133(7) 0.074(4) Uani 0.50 1 d PG F 2
H76D H -0.0790 0.0778 0.1126 0.089 Uiso 0.50 1 calc PR F 2
C77D C -0.1603(11) 0.1236(9) 0.0694(6) 0.085(5) Uani 0.50 1 d PGD F 2
C78D C -0.1917(10) 0.1778(9) 0.0703(6) 0.081(5) Uani 0.50 1 d PG F 2
H78D H -0.2326 0.1838 0.0403 0.097 Uiso 0.50 1 calc PR F 2
C79D C -0.1631(12) 0.2234(8) 0.1150(8) 0.065(5) Uani 0.50 1 d PG F 2
H79D H -0.1846 0.2605 0.1156 0.077 Uiso 0.50 1 calc PR F 2
F80D F -0.188(2) 0.0805(15) 0.0261(9) 0.131(6) Uani 0.50 1 d PD F 2
N17B N 0.40685(18) 0.42268(17) 0.37387(12) 0.0422(7) Uani 1 1 d . F .
H17B H 0.3969 0.3845 0.3552 0.051 Uiso 1 1 calc R . .
N18B N 0.3521(2) 0.45968(18) 0.36815(13) 0.0466(8) Uani 1 1 d . . .
C81B C 0.3908(2) 0.5132(2) 0.40301(16) 0.0469(9) Uani 1 1 d . F .
H81B H 0.3674 0.5482 0.4081 0.056 Uiso 1 1 calc R . .
C82B C 0.4702(3) 0.5107(2) 0.43090(16) 0.0486(9) Uani 1 1 d . . .
H82B H 0.5106 0.5428 0.4576 0.058 Uiso 1 1 calc R F .
C83B C 0.4778(2) 0.4517(2) 0.41148(15) 0.0415(8) Uani 1 1 d . F .
C84B C 0.5483(2) 0.42249(19) 0.42786(15) 0.0423(8) Uani 1 1 d . . .
C85B C 0.5455(3) 0.3611(2) 0.40567(18) 0.0512(10) Uani 1 1 d . F .
H85B H 0.4977 0.3374 0.3783 0.061 Uiso 1 1 calc R . .
C86B C 0.6113(3) 0.3336(2) 0.4227(2) 0.0582(11) Uani 1 1 d . . .
H86B H 0.6092 0.2916 0.4074 0.070 Uiso 1 1 calc R F .
C87B C 0.6792(3) 0.3691(2) 0.46234(18) 0.0528(10) Uani 1 1 d . F .
C88B C 0.6855(2) 0.4299(2) 0.48505(16) 0.0519(10) Uani 1 1 d . . .
H88B H 0.7339 0.4533 0.5123 0.062 Uiso 1 1 calc R F .
C89B C 0.6199(2) 0.4567(2) 0.46748(16) 0.0475(9) Uani 1 1 d . F .
H89B H 0.6236 0.4993 0.4827 0.057 Uiso 1 1 calc R . .
F90B F 0.74399(15) 0.34195(14) 0.47987(11) 0.0656(7) Uani 1 1 d . . .
N1E N 0.7988(8) 0.1832(7) 0.8440(5) 0.074(4) Uiso 0.30 1 d PD G 3
H1E H 0.7763 0.1987 0.8669 0.089 Uiso 0.30 1 calc PR G 3
N2E N 0.8824(9) 0.1901(10) 0.8512(6) 0.078(6) Uiso 0.30 1 d PD G 3
C3E C 0.8884(9) 0.1665(8) 0.8051(5) 0.046(4) Uiso 0.30 1 d PD G 3
H3E H 0.9405 0.1728 0.7956 0.055 Uiso 0.30 1 calc PR G 3
C4E C 0.8116(8) 0.1320(7) 0.7725(5) 0.050(3) Uiso 0.30 1 d PD G 3
H4E H 0.7997 0.1034 0.7410 0.060 Uiso 0.30 1 calc PR G 3
C5E C 0.7558(5) 0.1492(7) 0.7967(5) 0.055(3) Uiso 0.30 1 d PD G 3
C6E C 0.6633(3) 0.1204(4) 0.7758(3) 0.053(3) Uiso 0.30 1 d PGD G 3
C7E C 0.6305(4) 0.0940(4) 0.7229(3) 0.054(3) Uiso 0.30 1 d PG G 3
H7E H 0.6675 0.0904 0.7015 0.065 Uiso 0.30 1 calc PR G 3
C8E C 0.5436(4) 0.0729(3) 0.7015(2) 0.054(3) Uiso 0.30 1 d PG G 3
H8E H 0.5212 0.0548 0.6654 0.065 Uiso 0.30 1 calc PR G 3
C9E C 0.4895(3) 0.0782(3) 0.7329(2) 0.034(2) Uiso 0.30 1 d PGD G 3
C10E C 0.5222(3) 0.1046(3) 0.7857(2) 0.063(4) Uiso 0.30 1 d PG G 3
H10E H 0.4852 0.1082 0.8072 0.076 Uiso 0.30 1 calc PR G 3
C11E C 0.6092(3) 0.1257(3) 0.8072(2) 0.068(4) Uiso 0.30 1 d PG G 3
H11C H 0.6316 0.1438 0.8433 0.081 Uiso 0.30 1 calc PR G 3
F12E F 0.4076(3) 0.0642(4) 0.7112(3) 0.075(3) Uiso 0.30 1 d PGD G 3
N13E N 0.6762(9) 0.2738(7) 0.9869(4) 0.074(6) Uiso 0.20 1 d PGD G 3
H13E H 0.6779 0.3061 1.0096 0.088 Uiso 0.20 1 calc PR G 3
N14E N 0.7263(14) 0.2732(11) 0.9543(9) 0.089(7) Uiso 0.20 1 d PD G 3
C15E C 0.7165(13) 0.2124(9) 0.9334(10) 0.065(6) Uiso 0.20 1 d PD G 3
H15G H 0.7508 0.2006 0.9132 0.078 Uiso 0.20 1 calc PR G 3
C16E C 0.6474(11) 0.1694(8) 0.9467(7) 0.046(4) Uiso 0.20 1 d PD G 3
H16E H 0.6229 0.1226 0.9380 0.055 Uiso 0.20 1 calc PR G 3
C17E C 0.6232(11) 0.2122(7) 0.9758(8) 0.063(6) Uiso 0.20 1 d PD G 3
C18E C 0.5534(6) 0.1801(5) 1.0000(4) 0.062(6) Uiso 0.20 1 d PGD G 3
C19E C 0.5095(6) 0.2209(4) 1.0147(3) 0.062(6) Uiso 0.20 1 d PG G 3
H19E H 0.5280 0.2677 1.0116 0.074 Uiso 0.20 1 calc PR G 3
C20E C 0.4387(8) 0.1931(5) 1.0341(5) 0.091(9) Uiso 0.20 1 d PG G 3
H20E H 0.4087 0.2210 1.0442 0.109 Uiso 0.20 1 calc PR G 3
C21E C 0.4117(6) 0.1245(5) 1.0386(4) 0.072(7) Uiso 0.20 1 d PGD G 3
C22E C 0.4556(8) 0.0837(4) 1.0238(6) 0.084(8) Uiso 0.20 1 d PG G 3
H22E H 0.4371 0.0369 1.0269 0.100 Uiso 0.20 1 calc PR G 3
C23E C 0.5265(9) 0.1115(5) 1.0045(7) 0.108(11) Uiso 0.20 1 d PG G 3
H23E H 0.5565 0.0836 0.9944 0.130 Uiso 0.20 1 calc PR G 3
F24E F 0.3532(7) 0.0835(5) 1.0572(5) 0.106(6) Uiso 0.20 1 d PGD G 3
C1S C 0.7651(4) 0.4455(3) 0.8471(2) 0.0836(16) Uani 1 1 d G . .
H1S1 H 0.7940 0.4767 0.8242 0.100 Uiso 1 1 calc R . .
H1S2 H 0.7078 0.4499 0.8429 0.100 Uiso 1 1 calc R . .
Cl2S Cl 0.82202(10) 0.46527(8) 0.91375(6) 0.0867(4) Uani 1 1 d . . .
Cl3S Cl 0.75792(11) 0.36112(11) 0.82752(8) 0.1111(6) Uani 1 1 d . . .
C4S C 0.6476(11) 0.3371(9) 0.2504(7) 0.036(4) Uiso 0.20 1 d PD H 3
H4S1 H 0.7004 0.3736 0.2522 0.043 Uiso 0.20 1 calc PR H 3
H4S2 H 0.6568 0.3131 0.2830 0.043 Uiso 0.20 1 calc PR H 3
Cl5S Cl 0.6310(10) 0.2817(10) 0.1956(7) 0.084(5) Uiso 0.20 1 d PD H 3
Cl6S Cl 0.5648(4) 0.3745(3) 0.2516(2) 0.0483(15) Uiso 0.20 1 d PD H 3
C7S C 0.6498(17) 0.3223(18) 0.2308(11) 0.036(9) Uiso 0.10 1 d PD I 4
H7S1 H 0.6633 0.2911 0.2577 0.043 Uiso 0.10 1 calc PR I 4
H7S2 H 0.7031 0.3571 0.2303 0.043 Uiso 0.10 1 calc PR I 4
Cl8S Cl 0.6039(11) 0.2773(8) 0.1661(7) 0.080(4) Uiso 0.10 1 d PD I 4
Cl9S Cl 0.5780(8) 0.3606(6) 0.2489(5) 0.048(3) Uiso 0.10 1 d PD I 4
C10S C 0.8667(12) 0.1515(11) 0.7970(7) 0.036(5) Uiso 0.20 1 d PD J 4
H1S3 H 0.9060 0.1794 0.7776 0.043 Uiso 0.20 1 calc PR J 4
H1S4 H 0.8849 0.1117 0.8078 0.043 Uiso 0.20 1 calc PR J 4
Cl11S Cl 0.7611(8) 0.1280(6) 0.7578(4) 0.125(3) Uiso 0.20 1 d PD J 4
Cl12S Cl 0.8612(8) 0.1993(6) 0.8544(4) 0.110(4) Uiso 0.20 1 d PD J 4

loop_
_atom_site_aniso_label
_atom_site_aniso_U_11
_atom_site_aniso_U_22
_atom_site_aniso_U_33
_atom_site_aniso_U_23
_atom_site_aniso_U_13
_atom_site_aniso_U_12
Cu1A 0.0397(2) 0.0340(2) 0.0386(2) 0.00368(17) 0.00533(18) 0.00706(18)
Cu2A 0.0416(2) 0.0379(2) 0.0444(3) -0.00342(19) -0.00077(19) 0.01537(19)
Cu3A 0.0338(2) 0.0342(2) 0.0413(2) 0.00273(17) 0.00509(18) 0.00954(17)
Cu4A 0.0407(2) 0.0343(2) 0.0385(2) 0.00262(17) 0.00330(18) 0.00955(18)
F1A 0.0431(11) 0.0353(10) 0.0400(11) 0.0035(8) 0.0073(9) 0.0106(9)
F2A 0.0375(10) 0.0345(10) 0.0466(12) 0.0032(9) 0.0080(9) 0.0077(8)
F3A 0.0570(13) 0.0388(11) 0.0499(13) -0.0052(9) -0.0062(10) 0.0181(10)
N1A 0.0413(16) 0.0388(16) 0.0430(17) -0.0004(13) 0.0047(13) 0.0139(13)
N2A 0.0397(16) 0.0407(16) 0.0477(18) 0.0008(14) 0.0038(14) 0.0147(14)
C1A 0.048(2) 0.042(2) 0.046(2) -0.0026(17) -0.0004(18) 0.0104(17)
C2A 0.051(2) 0.042(2) 0.039(2) -0.0025(16) 0.0013(17) 0.0090(17)
C3A 0.043(2) 0.0339(18) 0.043(2) 0.0011(15) 0.0076(16) 0.0067(15)
C4A 0.042(2) 0.0383(19) 0.047(2) 0.0063(16) 0.0143(17) 0.0097(16)
C5A 0.047(2) 0.048(2) 0.058(3) -0.0007(19) 0.0167(19) 0.0089(18)
C6A 0.037(2) 0.061(3) 0.081(3) 0.008(2) 0.016(2) 0.0134(19)
C7A 0.049(2) 0.059(3) 0.079(3) 0.006(2) 0.029(2) 0.023(2)
C8A 0.058(3) 0.050(2) 0.073(3) -0.005(2) 0.028(2) 0.018(2)
C9A 0.049(2) 0.044(2) 0.054(2) -0.0019(18) 0.0165(19) 0.0089(18)
F10A 0.0636(17) 0.089(2) 0.127(3) 0.0004(19) 0.0374(18) 0.0397(16)
N3A 0.0362(15) 0.0372(15) 0.0441(17) 0.0007(13) 0.0089(13) 0.0124(13)
N4A 0.0360(16) 0.0417(17) 0.0509(19) 0.0005(14) 0.0050(14) 0.0139(13)
C11A 0.0345(19) 0.052(2) 0.055(2) 0.0014(18) 0.0069(17) 0.0114(17)
C12A 0.0359(19) 0.049(2) 0.056(2) 0.0077(18) 0.0097(17) 0.0034(17)
C13A 0.0397(19) 0.0398(19) 0.0395(19) 0.0023(15) 0.0095(15) 0.0089(15)
C14A 0.0345(18) 0.0431(19) 0.042(2) 0.0070(15) 0.0118(15) 0.0070(15)
C15A 0.041(2) 0.0375(19) 0.050(2) 0.0045(16) 0.0070(17) 0.0039(16)
C16A 0.047(2) 0.0356(19) 0.055(2) 0.0058(17) 0.0074(18) 0.0094(17)
C17A 0.0370(19) 0.044(2) 0.056(2) 0.0140(18) 0.0093(17) 0.0123(16)
C18A 0.041(2) 0.051(2) 0.045(2) 0.0067(17) 0.0057(17) 0.0063(17)
C19A 0.0412(19) 0.0393(19) 0.043(2) 0.0010(15) 0.0108(16) 0.0047(16)
F20A 0.0475(13) 0.0546(14) 0.0664(16) 0.0119(12) 0.0039(11) 0.0192(11)
N5A 0.0358(15) 0.0371(15) 0.0420(17) 0.0027(13) 0.0047(13) 0.0077(13)
N6A 0.0368(15) 0.0364(15) 0.0434(17) 0.0041(13) 0.0050(13) 0.0081(13)
C21A 0.045(2) 0.042(2) 0.043(2) 0.0086(16) 0.0058(16) 0.0160(17)
C22A 0.0393(19) 0.0409(19) 0.045(2) 0.0026(16) 0.0049(16) 0.0118(16)
C23A 0.0354(18) 0.0408(19) 0.043(2) 0.0007(15) 0.0049(15) 0.0127(15)
C24A 0.0377(19) 0.041(2) 0.059(2) 0.0015(17) 0.0103(17) 0.0108(16)
C25A 0.039(2) 0.068(3) 0.069(3) 0.018(2) 0.005(2) 0.003(2)
C26A 0.066(3) 0.069(3) 0.095(4) 0.033(3) 0.024(3) 0.010(3)
C27A 0.046(2) 0.044(2) 0.103(4) 0.003(2) 0.025(3) 0.0029(19)
C28A 0.037(2) 0.048(2) 0.078(3) -0.011(2) 0.011(2) 0.0098(18)
C29A 0.0373(19) 0.045(2) 0.060(3) -0.0051(18) 0.0086(18) 0.0123(17)
F30A 0.0597(17) 0.0569(17) 0.139(3) 0.0134(17) 0.0331(18) -0.0015(14)
N7A 0.0384(16) 0.0377(15) 0.0398(16) 0.0054(13) 0.0105(13) 0.0065(13)
N8A 0.0363(16) 0.0417(17) 0.0462(18) 0.0037(14) 0.0069(13) 0.0086(13)
C31A 0.042(2) 0.057(2) 0.052(2) 0.0071(19) 0.0100(18) 0.0170(19)
C32A 0.050(2) 0.066(3) 0.052(2) 0.002(2) 0.0144(19) 0.022(2)
C33A 0.047(2) 0.044(2) 0.051(2) 0.0070(17) 0.0165(18) 0.0136(17)
C34A 0.044(10) 0.035(5) 0.057(7) 0.005(5) 0.030(6) 0.025(7)
C35A 0.055(7) 0.049(7) 0.065(9) -0.006(5) 0.010(6) 0.033(6)
C36A 0.16(2) 0.102(16) 0.102(17) -0.010(13) 0.074(16) 0.067(16)
C37A 0.13(2) 0.049(10) 0.026(8) -0.014(7) 0.024(10) 0.028(11)
C38A 0.073(8) 0.052(9) 0.033(8) -0.014(7) 0.008(6) 0.020(7)
C39A 0.042(8) 0.050(8) 0.055(9) -0.002(6) 0.005(6) 0.009(6)
F40A 0.19(2) 0.138(17) 0.073(11) -0.041(10) 0.006(10) 0.087(11)
C34C 0.030(6) 0.038(6) 0.038(5) 0.006(4) 0.016(4) 0.029(4)
C35C 0.077(8) 0.064(9) 0.047(6) -0.005(6) 0.032(6) 0.051(6)
C36C 0.076(10) 0.072(9) 0.034(6) -0.007(6) 0.012(6) 0.038(8)
C37C 0.077(14) 0.12(2) 0.084(19) 0.002(16) 0.004(12) 0.056(15)
C38C 0.060(9) 0.079(14) 0.068(14) 0.021(11) -0.007(8) 0.003(8)
C39C 0.033(7) 0.047(7) 0.031(6) 0.003(5) 0.010(4) 0.013(5)
F40C 0.107(8) 0.081(6) 0.050(7) -0.021(5) 0.002(5) 0.042(8)
N9A 0.0473(18) 0.0368(16) 0.0406(17) 0.0043(13) 0.0032(14) 0.0057(14)
N10A 0.0474(18) 0.0349(16) 0.0428(18) 0.0022(13) 0.0028(14) 0.0043(14)
C41A 0.058(2) 0.0358(19) 0.052(2) 0.0048(17) 0.0014(19) 0.0030(18)
C42A 0.068(3) 0.039(2) 0.057(3) 0.0126(19) 0.006(2) -0.003(2)
C43A 0.055(2) 0.044(2) 0.044(2) 0.0095(17) 0.0111(19) 0.0078(18)
C44A 0.064(18) 0.058(18) 0.021(8) 0.001(8) -0.002(8) 0.010(12)
C45A 0.080(10) 0.069(10) 0.029(7) 0.003(5) 0.017(6) 0.020(8)
C46A 0.087(9) 0.097(13) 0.027(7) -0.021(9) 0.003(7) 0.003(10)
C47A 0.087(11) 0.109(17) 0.078(14) 0.020(11) 0.018(9) 0.016(12)
C48A 0.104(14) 0.098(14) 0.084(16) 0.025(11) 0.006(13) 0.017(12)
C49A 0.15(2) 0.117(18) 0.050(9) 0.031(10) 0.002(12) -0.038(15)
F50A 0.149(9) 0.131(13) 0.044(5) 0.011(5) 0.001(5) 0.024(9)
C44C 0.064(19) 0.050(17) 0.082(19) 0.024(12) 0.025(13) -0.005(13)
C45C 0.099(13) 0.078(13) 0.028(6) 0.007(7) 0.016(7) -0.012(9)
C46C 0.15(2) 0.089(11) 0.046(11) 0.023(8) 0.024(11) 0.004(12)
C47C 0.128(18) 0.091(11) 0.012(6) 0.004(5) 0.002(6) -0.010(11)
C48C 0.14(2) 0.079(11) 0.026(6) 0.013(7) -0.003(8) 0.002(11)
C49C 0.071(10) 0.044(7) 0.034(6) 0.014(5) -0.002(6) 0.001(7)
F50C 0.31(3) 0.101(9) 0.033(5) -0.005(4) -0.006(7) 0.038(10)
N11A 0.061(2) 0.0465(19) 0.0441(19) -0.0015(15) -0.0046(16) 0.0217(17)
N12A 0.0478(18) 0.0375(16) 0.0455(18) 0.0032(13) 0.0041(14) 0.0103(14)
C51A 0.058(2) 0.044(2) 0.042(2) 0.0006(17) -0.0003(19) 0.0078(19)
C52A 0.074(3) 0.069(3) 0.045(2) 0.001(2) -0.005(2) 0.030(3)
C53A 0.058(3) 0.054(2) 0.055(3) 0.008(2) 0.008(2) 0.022(2)
C54A 0.060(3) 0.059(3) 0.069(3) 0.008(2) 0.012(2) 0.029(2)
C55A 0.091(4) 0.063(3) 0.069(3) 0.002(2) 0.005(3) 0.039(3)
C56A 0.098(4) 0.060(3) 0.094(4) -0.003(3) 0.008(3) 0.030(3)
C57A 0.104(5) 0.058(3) 0.104(5) 0.008(3) 0.018(4) 0.042(3)
C58A 0.144(6) 0.088(4) 0.103(5) 0.036(4) 0.028(5) 0.073(5)
C59A 0.135(6) 0.097(4) 0.071(4) 0.017(3) 0.012(4) 0.076(4)
F60A 0.172(4) 0.074(2) 0.149(4) 0.020(2) 0.043(3) 0.072(3)
N13A 0.040(8) 0.043(8) 0.044(11) 0.008(6) -0.006(5) 0.016(6)
N14A 0.044(9) 0.052(11) 0.034(6) -0.020(7) -0.013(7) 0.024(8)
C61A 0.066(11) 0.129(17) 0.049(9) -0.028(9) -0.012(8) 0.072(12)
C62A 0.049(11) 0.065(9) 0.087(13) -0.006(8) 0.027(9) 0.041(8)
C63A 0.050(8) 0.047(6) 0.016(9) -0.011(6) -0.004(6) 0.022(5)
C64A 0.026(5) 0.048(6) 0.012(5) -0.004(4) -0.006(3) 0.008(4)
C65A 0.041(6) 0.066(9) 0.024(7) -0.038(5) -0.007(5) 0.006(6)
C66A 0.035(5) 0.065(10) 0.032(7) -0.038(5) -0.002(4) 0.008(5)
C67A 0.056(7) 0.038(5) 0.019(5) -0.020(4) 0.013(5) 0.000(5)
C68A 0.054(6) 0.055(7) 0.030(8) 0.001(5) 0.024(5) 0.019(5)
C69A 0.047(6) 0.041(6) 0.019(6) 0.002(5) 0.006(4) 0.004(4)
F70A 0.084(6) 0.072(8) 0.044(6) -0.049(4) -0.016(5) 0.030(5)
N13C 0.030(7) 0.036(8) 0.031(7) -0.006(8) 0.001(6) 0.015(5)
N14C 0.037(6) 0.039(8) 0.064(10) 0.005(6) 0.018(6) 0.015(5)
C61C 0.043(7) 0.036(5) 0.043(8) -0.013(5) 0.008(6) 0.013(5)
C62C 0.058(12) 0.095(14) 0.054(9) -0.034(9) -0.041(7) 0.034(9)
C63C 0.030(6) 0.055(7) 0.019(9) -0.001(6) 0.000(6) 0.015(5)
C64C 0.047(8) 0.038(5) 0.019(7) -0.010(5) -0.003(5) 0.006(5)
C65C 0.034(5) 0.050(7) 0.023(7) -0.028(5) -0.010(4) 0.008(5)
C66C 0.054(6) 0.056(8) 0.028(6) -0.037(5) -0.002(5) 0.011(5)
C67C 0.054(7) 0.069(8) 0.033(7) -0.004(6) 0.018(6) 0.025(6)
C68C 0.046(6) 0.053(6) 0.022(6) 0.003(5) 0.016(4) 0.005(5)
C69C 0.041(5) 0.042(6) 0.032(8) 0.008(6) 0.009(4) 0.015(4)
F70C 0.068(5) 0.064(9) 0.050(6) -0.035(4) 0.004(5) 0.014(6)
N15A 0.0353(15) 0.0355(15) 0.0424(17) 0.0063(12) 0.0096(13) 0.0113(12)
N16A 0.0336(15) 0.0370(15) 0.0446(17) 0.0037(13) 0.0056(13) 0.0090(12)
C71A 0.0390(19) 0.046(2) 0.053(2) 0.0060(17) 0.0061(17) 0.0153(17)
C72A 0.043(2) 0.043(2) 0.056(2) 0.0050(17) 0.0101(18) 0.0181(17)
C73A 0.0404(19) 0.0356(18) 0.049(2) 0.0038(16) 0.0141(17) 0.0100(15)
C74A 0.039(9) 0.021(6) 0.043(8) -0.004(5) 0.015(5) 0.008(5)
C75A 0.037(5) 0.059(11) 0.053(10) 0.004(8) 0.014(6) 0.015(6)
C76A 0.091(14) 0.052(9) 0.056(10) 0.003(8) 0.020(10) 0.014(9)
C77A 0.13(2) 0.090(18) 0.10(2) 0.026(14) 0.057(16) 0.040(15)
C78A 0.060(9) 0.037(7) 0.064(10) -0.014(7) 0.002(8) 0.013(7)
C79A 0.024(6) 0.042(9) 0.067(10) 0.008(7) -0.008(6) 0.006(6)
F80A 0.099(9) 0.077(8) 0.101(16) -0.033(8) -0.036(9) 0.001(7)
C74C 0.032(6) 0.061(12) 0.063(12) 0.014(9) 0.008(6) 0.021(6)
C75C 0.085(12) 0.044(9) 0.051(9) 0.001(7) 0.030(9) 0.033(8)
C76C 0.077(11) 0.063(12) 0.055(10) -0.016(9) 0.014(9) 0.029(9)
C77C 0.065(9) 0.041(8) 0.048(9) -0.024(7) -0.024(7) 0.008(7)
C78C 0.046(10) 0.109(17) 0.084(15) 0.019(12) -0.023(10) 0.005(11)
C79C 0.058(13) 0.043(8) 0.064(9) 0.003(7) 0.015(9) 0.023(8)
F80C 0.157(19) 0.101(14) 0.059(9) -0.032(8) -0.019(9) 0.061(13)
N17A 0.0473(17) 0.0361(16) 0.0405(17) 0.0018(13) 0.0001(14) 0.0114(14)
N18A 0.0455(17) 0.0379(16) 0.0426(17) 0.0040(13) -0.0006(14) 0.0164(14)
C81A 0.047(2) 0.042(2) 0.041(2) -0.0004(16) -0.0033(17) 0.0112(17)
C82A 0.047(2) 0.040(2) 0.046(2) -0.0019(16) 0.0014(17) 0.0074(17)
C83A 0.051(2) 0.0302(17) 0.0359(19) 0.0033(14) 0.0071(16) 0.0090(15)
C84A 0.053(2) 0.0336(18) 0.0382(19) 0.0058(15) 0.0101(17) 0.0100(16)
C85A 0.052(2) 0.040(2) 0.046(2) 0.0017(16) 0.0092(18) 0.0125(17)
C86A 0.054(2) 0.046(2) 0.052(2) 0.0050(18) 0.0108(19) 0.0142(19)
C87A 0.067(3) 0.048(2) 0.054(2) 0.0119(19) 0.022(2) 0.028(2)
C88A 0.075(3) 0.0357(19) 0.043(2) 0.0058(16) 0.014(2) 0.018(2)
C89A 0.061(2) 0.0344(18) 0.042(2) 0.0027(15) 0.0092(18) 0.0103(18)
F90A 0.0772(17) 0.0640(16) 0.0657(16) 0.0063(13) 0.0239(14) 0.0370(14)
Cu1B 0.0400(2) 0.0399(2) 0.0418(2) 0.00259(19) 0.01104(19) 0.00662(19)
Cu2B 0.0384(2) 0.0522(3) 0.0438(3) -0.0025(2) 0.0062(2) 0.0176(2)
Cu3B 0.0348(2) 0.0394(2) 0.0458(3) 0.00447(19) 0.01046(19) 0.01051(18)
Cu4B 0.0346(2) 0.0427(2) 0.0404(2) 0.00003(19) 0.00936(18) 0.00828(19)
F1B 0.0351(10) 0.0427(11) 0.0434(12) 0.0036(9) 0.0087(9) 0.0084(9)
F2B 0.0410(11) 0.0433(12) 0.0553(14) 0.0031(10) 0.0104(10) 0.0082(9)
F3B 0.0341(11) 0.0756(16) 0.0490(13) -0.0155(12) 0.0050(10) 0.0176(11)
N1B 0.0384(16) 0.0495(18) 0.0427(17) 0.0024(14) 0.0105(13) 0.0160(14)
N2B 0.0389(16) 0.0470(17) 0.0457(18) 0.0017(14) 0.0111(14) 0.0167(14)
C1B 0.042(2) 0.051(2) 0.046(2) -0.0002(17) 0.0124(17) 0.0110(17)
C2B 0.048(2) 0.055(2) 0.044(2) -0.0009(18) 0.0136(18) 0.0091(19)
C3B 0.0399(19) 0.047(2) 0.039(2) 0.0044(16) 0.0106(16) 0.0064(16)
C4B 0.0402(19) 0.046(2) 0.044(2) 0.0138(16) 0.0136(16) 0.0097(16)
C5B 0.046(2) 0.055(2) 0.049(2) 0.0115(19) 0.0082(18) 0.0147(19)
C6B 0.060(3) 0.057(3) 0.067(3) 0.020(2) 0.015(2) 0.026(2)
C7B 0.052(3) 0.064(3) 0.085(4) 0.026(3) 0.010(2) 0.027(2)
C8B 0.051(3) 0.061(3) 0.077(3) 0.019(2) -0.008(2) 0.013(2)
C9B 0.048(2) 0.052(2) 0.053(2) 0.0134(19) 0.0026(19) 0.0093(19)
F10B 0.073(2) 0.094(2) 0.136(3) 0.024(2) -0.004(2) 0.0506(19)
N3B 0.0404(16) 0.0378(16) 0.0487(18) 0.0073(13) 0.0111(14) 0.0119(13)
N4B 0.0464(18) 0.0433(17) 0.054(2) 0.0064(15) 0.0121(15) 0.0175(15)
C11B 0.062(3) 0.037(2) 0.066(3) 0.0104(19) 0.022(2) 0.0174(19)
C12B 0.059(3) 0.040(2) 0.066(3) 0.0079(19) 0.023(2) 0.0079(19)
C13B 0.048(2) 0.043(2) 0.048(2) 0.0081(17) 0.0140(18) 0.0116(17)
C14B 0.044(2) 0.0374(19) 0.055(2) 0.0091(17) 0.0183(18) 0.0079(16)
C15B 0.055(2) 0.041(2) 0.053(2) 0.0062(17) 0.0159(19) 0.0076(18)
C16B 0.071(3) 0.042(2) 0.066(3) 0.010(2) 0.034(2) 0.016(2)
C17B 0.060(3) 0.045(2) 0.096(4) 0.017(2) 0.042(3) 0.018(2)
C18B 0.047(2) 0.048(2) 0.088(4) 0.001(2) 0.020(2) 0.0066(19)
C19B 0.047(2) 0.043(2) 0.069(3) -0.0004(19) 0.020(2) 0.0048(18)
F20B 0.0661(17) 0.0597(16) 0.136(3) 0.0103(17) 0.0531(18) 0.0260(14)
N5B 0.0399(16) 0.0411(16) 0.0419(17) 0.0036(13) 0.0105(13) 0.0113(13)
N6B 0.0431(17) 0.0403(16) 0.0467(18) 0.0038(13) 0.0155(14) 0.0144(14)
C21B 0.043(2) 0.058(2) 0.050(2) 0.0070(18) 0.0160(17) 0.0224(19)
C22B 0.047(2) 0.057(2) 0.045(2) 0.0020(18) 0.0102(17) 0.0269(19)
C23B 0.045(2) 0.0421(19) 0.041(2) 0.0005(15) 0.0035(16) 0.0201(17)
C24B 0.045(2) 0.044(2) 0.048(2) 0.0025(17) -0.0009(17) 0.0162(17)
C25B 0.049(2) 0.049(2) 0.065(3) -0.004(2) 0.003(2) 0.0227(19)
C26B 0.055(3) 0.046(2) 0.080(3) -0.010(2) -0.004(2) 0.020(2)
C27B 0.055(3) 0.040(2) 0.079(3) 0.005(2) -0.013(2) 0.005(2)
C28B 0.070(3) 0.053(3) 0.067(3) 0.007(2) 0.015(2) 0.002(2)
F30B 0.0758(19) 0.0451(15) 0.114(3) 0.0092(15) -0.0017(18) -0.0046(14)
N7B 0.0397(16) 0.0414(17) 0.0407(17) 0.0031(13) 0.0079(13) 0.0042(13)
N8B 0.0410(16) 0.0447(17) 0.0413(17) 0.0051(13) 0.0136(14) 0.0126(14)
C31B 0.048(2) 0.058(2) 0.051(2) 0.0086(19) 0.0170(19) 0.0220(19)
C32B 0.046(2) 0.068(3) 0.055(3) 0.017(2) 0.0104(19) 0.022(2)
C33B 0.041(2) 0.050(2) 0.043(2) 0.0071(17) 0.0080(17) 0.0062(17)
C34B 0.055(3) 0.070(3) 0.045(2) 0.011(2) 0.005(2) 0.005(2)
C35B 0.062(3) 0.072(3) 0.049(3) -0.003(2) 0.002(2) 0.009(2)
C36B 0.099(4) 0.076(4) 0.058(3) -0.008(3) 0.005(3) 0.010(3)
C37B 0.139(6) 0.094(5) 0.053(3) -0.008(3) -0.018(4) 0.014(4)
C38B 0.151(7) 0.099(5) 0.066(4) 0.012(4) -0.037(4) 0.017(5)
C39B 0.101(4) 0.079(4) 0.064(3) 0.007(3) -0.023(3) 0.013(3)
F40B 0.233(6) 0.151(4) 0.057(2) -0.026(2) -0.038(3) 0.041(4)
N9B 0.0405(16) 0.0420(17) 0.0426(17) 0.0010(13) 0.0147(14) 0.0063(13)
N10B 0.0400(16) 0.0416(17) 0.0447(18) -0.0019(14) 0.0124(14) 0.0026(14)
C41B 0.041(2) 0.049(2) 0.060(3) -0.0029(19) 0.0168(19) -0.0011(18)
C42B 0.045(2) 0.053(2) 0.062(3) 0.003(2) 0.024(2) -0.0008(19)
C43B 0.046(2) 0.049(2) 0.050(2) 0.0059(18) 0.0192(18) 0.0097(18)
C44B 0.064(6) 0.018(7) 0.042(5) 0.020(4) 0.022(5) 0.008(5)
C45B 0.084(12) 0.055(9) 0.044(8) 0.024(7) 0.020(8) 0.004(7)
C46B 0.073(10) 0.053(9) 0.083(16) 0.032(9) 0.034(10) 0.023(8)
C47B 0.080(11) 0.061(11) 0.084(15) 0.013(9) 0.028(9) 0.026(10)
C48B 0.087(12) 0.080(12) 0.034(6) -0.012(7) 0.037(7) 0.016(9)
C49B 0.065(10) 0.067(11) 0.068(11) -0.018(7) 0.045(8) -0.003(6)
F50B 0.100(12) 0.098(8) 0.036(5) -0.015(4) 0.030(5) 0.020(6)
C44D 0.053(6) 0.017(7) 0.052(6) 0.022(4) 0.030(5) 0.009(5)
C45D 0.055(8) 0.051(7) 0.037(7) 0.013(6) 0.023(6) 0.020(6)
C46D 0.081(13) 0.102(15) 0.021(7) -0.007(7) 0.005(7) 0.018(10)
C47D 0.097(12) 0.080(12) 0.020(6) -0.005(6) 0.028(7) 0.004(10)
C48D 0.059(10) 0.105(19) 0.13(2) 0.012(16) 0.048(11) 0.007(10)
C49D 0.058(9) 0.057(8) 0.053(9) 0.005(6) 0.019(7) 0.012(6)
F50D 0.12(2) 0.161(16) 0.078(11) -0.019(9) 0.046(10) 0.013(10)
N11B 0.026(4) 0.057(5) 0.039(4) -0.005(4) 0.007(3) 0.013(4)
N12B 0.035(6) 0.047(10) 0.044(7) -0.003(5) 0.006(5) 0.012(5)
C51B 0.044(10) 0.048(9) 0.086(16) 0.030(9) 0.033(9) 0.016(7)
C52B 0.063(8) 0.079(9) 0.045(6) -0.003(6) 0.014(5) 0.033(7)
C53B 0.053(5) 0.048(5) 0.052(5) 0.003(4) 0.016(4) 0.016(4)
C54B 0.046(4) 0.056(5) 0.053(5) 0.004(4) 0.016(4) 0.021(4)
C55B 0.089(8) 0.118(10) 0.052(6) -0.017(6) 0.001(5) 0.060(7)
C56B 0.041(7) 0.078(10) 0.100(15) -0.017(9) 0.049(8) 0.003(5)
C57B 0.040(4) 0.081(6) 0.044(5) 0.005(4) 0.013(4) 0.036(5)
C58B 0.048(5) 0.077(7) 0.076(7) -0.013(5) 0.010(5) 0.024(5)
C59B 0.045(5) 0.080(6) 0.057(5) -0.004(5) 0.020(4) 0.021(4)
F60B 0.047(3) 0.105(5) 0.078(4) 0.011(3) 0.023(3) 0.030(3)
N11D 0.039(4) 0.043(5) 0.046(4) 0.003(4) 0.009(3) 0.015(4)
N12D 0.047(7) 0.031(5) 0.034(6) -0.001(4) 0.023(5) 0.021(5)
C51D 0.066(12) 0.060(9) 0.012(5) -0.016(6) -0.004(5) 0.023(8)
C52D 0.051(6) 0.066(8) 0.045(6) 0.000(5) 0.012(4) 0.023(6)
C53D 0.040(4) 0.038(4) 0.046(4) -0.001(3) 0.015(3) 0.013(3)
C54D 0.039(4) 0.039(4) 0.054(5) 0.002(3) 0.012(3) 0.012(3)
C55D 0.064(6) 0.072(6) 0.057(5) -0.002(4) 0.016(4) 0.033(5)
C56D 0.054(5) 0.069(6) 0.082(7) 0.011(5) 0.025(5) 0.042(5)
C57D 0.022(3) 0.049(5) 0.100(7) -0.003(5) -0.006(4) 0.019(3)
C58D 0.034(4) 0.062(5) 0.070(6) -0.012(5) -0.005(4) 0.004(4)
C59D 0.044(4) 0.042(4) 0.065(5) -0.004(4) 0.009(4) 0.020(3)
F60D 0.079(4) 0.082(4) 0.111(5) -0.007(4) -0.022(4) 0.053(4)
N13B 0.036(9) 0.029(5) 0.049(11) 0.004(6) 0.004(6) 0.006(7)
N14B 0.031(6) 0.033(7) 0.051(6) -0.003(6) -0.001(6) 0.000(6)
C61B 0.053(8) 0.044(7) 0.078(8) -0.004(6) 0.006(6) 0.010(5)
C62B 0.091(12) 0.058(9) 0.071(9) 0.003(7) 0.008(8) 0.031(8)
C63B 0.066(12) 0.035(8) 0.050(7) 0.004(5) 0.012(6) 0.004(8)
C64B 0.058(11) 0.041(8) 0.057(8) 0.008(5) 0.013(6) -0.010(7)
C65B 0.074(11) 0.044(6) 0.034(6) -0.016(5) -0.002(6) 0.000(6)
C66B 0.071(9) 0.056(6) 0.055(8) -0.007(6) -0.003(6) 0.025(6)
C67B 0.085(10) 0.059(7) 0.031(5) -0.035(5) 0.002(6) -0.010(6)
C68B 0.18(2) 0.061(8) 0.060(10) -0.020(7) 0.019(13) 0.062(12)
C69B 0.141(19) 0.072(11) 0.053(9) 0.002(7) 0.004(10) 0.057(14)
F70B 0.118(10) 0.107(9) 0.092(9) -0.079(8) -0.047(8) 0.044(8)
N13D 0.040(10) 0.050(12) 0.034(8) -0.006(6) 0.003(5) 0.003(8)
N14D 0.031(6) 0.028(6) 0.047(6) 0.000(6) 0.007(6) 0.000(5)
C61D 0.037(5) 0.040(6) 0.039(4) 0.000(4) 0.009(4) 0.007(4)
C62D 0.059(7) 0.038(6) 0.043(5) 0.009(4) 0.022(5) 0.021(5)
C63D 0.043(7) 0.029(7) 0.047(6) 0.007(4) 0.020(4) 0.000(6)
C64D 0.047(8) 0.033(6) 0.049(7) -0.004(5) 0.024(5) -0.003(7)
C65D 0.053(8) 0.083(11) 0.055(10) -0.031(8) -0.002(7) 0.009(8)
C66D 0.080(12) 0.20(2) 0.063(9) -0.088(12) 0.000(8) -0.008(12)
C67D 0.17(3) 0.072(12) 0.24(4) -0.041(17) 0.11(3) 0.009(16)
C68D 0.14(2) 0.120(19) 0.11(2) -0.016(14) -0.013(16) 0.056(15)
C69D 0.122(13) 0.067(11) 0.097(16) -0.020(11) 0.023(12) 0.031(10)
F70D 0.23(2) 0.168(18) 0.097(11) -0.073(11) 0.043(11) -0.011(14)
N15B 0.0365(16) 0.0436(17) 0.053(2) 0.0076(15) 0.0122(14) 0.0066(14)
N16B 0.0387(16) 0.0430(17) 0.0517(19) 0.0112(14) 0.0131(14) 0.0117(14)
C71B 0.043(2) 0.057(2) 0.054(2) 0.0132(19) 0.0147(18) 0.0173(19)
C72B 0.038(2) 0.062(3) 0.061(3) 0.018(2) 0.0118(19) 0.0127(19)
C73B 0.039(2) 0.052(2) 0.053(2) 0.0105(19) 0.0077(18) 0.0066(18)
C74B 0.055(12) 0.065(11) 0.060(9) 0.008(8) 0.011(8) 0.006(8)
C75B 0.070(13) 0.072(15) 0.18(3) -0.013(15) -0.012(16) 0.003(11)
C76B 0.11(2) 0.101(17) 0.21(3) -0.065(19) -0.02(2) 0.002(15)
C77B 0.14(2) 0.13(2) 0.16(3) -0.030(18) 0.06(2) -0.025(17)
C78B 0.16(2) 0.123(19) 0.071(12) -0.028(13) -0.047(14) -0.014(15)
C79B 0.12(2) 0.060(9) 0.097(18) 0.016(10) 0.013(13) 0.033(10)
F80B 0.161(19) 0.15(2) 0.23(3) -0.13(2) 0.003(17) -0.012(13)
C74D 0.040(9) 0.050(7) 0.060(10) 0.006(7) 0.008(8) 0.000(6)
C75D 0.045(7) 0.035(6) 0.072(8) -0.002(6) -0.008(6) -0.003(5)
C76D 0.055(8) 0.041(6) 0.107(12) -0.021(7) 0.007(8) -0.003(6)
C77D 0.067(9) 0.068(8) 0.089(10) -0.045(8) -0.007(8) -0.004(7)
C78D 0.060(8) 0.089(10) 0.090(12) 0.010(10) 0.008(8) 0.024(7)
C79D 0.050(8) 0.082(11) 0.038(6) -0.002(8) -0.013(6) 0.002(7)
F80D 0.113(11) 0.132(14) 0.113(8) -0.065(8) -0.006(8) 0.014(11)
N17B 0.0326(15) 0.0519(18) 0.0400(17) -0.0027(14) 0.0092(13) 0.0095(14)
N18B 0.0380(16) 0.059(2) 0.0432(18) -0.0024(15) 0.0093(14) 0.0162(15)
C81B 0.042(2) 0.051(2) 0.044(2) -0.0039(17) 0.0100(17) 0.0092(17)
C82B 0.043(2) 0.053(2) 0.043(2) -0.0025(17) 0.0051(17) 0.0091(18)
C83B 0.0338(18) 0.049(2) 0.0373(19) 0.0030(16) 0.0086(15) 0.0059(16)
C84B 0.0369(18) 0.048(2) 0.0379(19) 0.0062(16) 0.0092(15) 0.0058(16)
C85B 0.040(2) 0.049(2) 0.056(2) 0.0062(19) 0.0020(18) 0.0081(18)
C86B 0.050(2) 0.047(2) 0.072(3) 0.008(2) 0.009(2) 0.0111(19)
C87B 0.040(2) 0.059(3) 0.058(3) 0.019(2) 0.0075(19) 0.0161(19)
C88B 0.0356(19) 0.072(3) 0.041(2) 0.0082(19) 0.0065(16) 0.0089(19)
C89B 0.0382(19) 0.057(2) 0.042(2) 0.0045(18) 0.0095(16) 0.0076(18)
F90B 0.0468(13) 0.0728(17) 0.0765(18) 0.0214(14) 0.0037(12) 0.0255(13)
C1S 0.072(3) 0.102(4) 0.074(4) 0.021(3) 0.022(3) 0.017(3)
Cl2S 0.0928(10) 0.0940(10) 0.0723(9) 0.0001(7) 0.0239(8) 0.0239(8)
Cl3S 0.0809(10) 0.1415(16) 0.1043(13) -0.0383(12) 0.0226(9) 0.0253(10)

loop_
_atom_type_symbol
_atom_type_description
_atom_type_scat_dispersion_real
_atom_type_scat_dispersion_imag
_atom_type_scat_source
C C 0.0033 0.0016 'International Tables Vol C Tables 4.2.6.8 and 6.1.1.4'
H H 0.0000 0.0000 'International Tables Vol C Tables 4.2.6.8 and 6.1.1.4'
N N 0.0061 0.0033 'International Tables Vol C Tables 4.2.6.8 and 6.1.1.4'
Cu Cu 0.3201 1.2651 'International Tables Vol C Tables 4.2.6.8 and 6.1.1.4'
F F 0.0171 0.0103 'International Tables Vol C Tables 4.2.6.8 and 6.1.1.4'
Cl Cl 0.1484 0.1585 'International Tables Vol C Tables 4.2.6.8 and 6.1.1.4'

loop_
_geom_angle_atom_site_label_1
_geom_angle_atom_site_label_2
_geom_angle_atom_site_label_3
_geom_angle
_geom_angle_site_symmetry_1
_geom_angle_site_symmetry_3
_geom_angle_publ_flag
F2A Cu1A N7A 98.28(10) . . ?
F2A Cu1A N9A 173.72(11) . . ?
N7A Cu1A N9A 88.00(13) . . ?
F2A Cu1A N12A 85.50(11) . . ?
N7A Cu1A N12A 163.87(14) . . ?
N9A Cu1A N12A 88.39(13) . . ?
F2A Cu1A F1A 84.26(8) . . ?
N7A Cu1A F1A 88.73(10) . . ?
N9A Cu1A F1A 96.18(11) . . ?
N12A Cu1A F1A 107.28(11) . . ?
F3A Cu2A N4A 172.72(12) . . ?
F3A Cu2A N1A 96.48(11) . . ?
N4A Cu2A N1A 90.00(13) . . ?
F3A Cu2A N14C 86.2(9) . . ?
N4A Cu2A N14C 88.8(9) . . ?
N1A Cu2A N14C 160.1(7) . . ?
F3A Cu2A N14A 89.3(9) . . ?
N4A Cu2A N14A 86.2(9) . . ?
N1A Cu2A N14A 154.6(7) . . ?
F3A Cu2A F1A 83.83(9) . . ?
N4A Cu2A F1A 92.98(10) . . ?
N1A Cu2A F1A 89.19(11) . . ?
N14C Cu2A F1A 110.7(7) . . ?
N14A Cu2A F1A 116.1(7) . . ?
N2A Cu3A N3A 89.58(13) . . ?
N2A Cu3A N6A 89.22(13) . . ?
N3A Cu3A N6A 160.91(13) . . ?
N2A Cu3A N16A 179.21(13) . . ?
N3A Cu3A N16A 89.92(12) . . ?
N6A Cu3A N16A 91.45(12) . . ?
N2A Cu3A F1A 85.07(11) . . ?
N3A Cu3A F1A 92.15(10) . . ?
N6A Cu3A F1A 106.72(10) . . ?
N16A Cu3A F1A 94.33(10) . . ?
N10A Cu4A N5A 160.48(13) . . ?
N10A Cu4A N8A 91.91(13) . . ?
N5A Cu4A N8A 87.01(13) . . ?
N10A Cu4A N18A 88.74(13) . . ?
N5A Cu4A N18A 91.01(12) . . ?
N8A Cu4A N18A 175.88(13) . . ?
N10A Cu4A F1A 90.07(11) . . ?
N5A Cu4A F1A 109.18(10) . . ?
N8A Cu4A F1A 84.25(10) . . ?
N18A Cu4A F1A 99.82(11) . . ?
Cu2A F1A Cu1A 116.13(9) . . ?
Cu2A F1A Cu4A 135.62(9) . . ?
Cu1A F1A Cu4A 93.10(8) . . ?
Cu2A F1A Cu3A 92.76(8) . . ?
Cu1A F1A Cu3A 133.68(9) . . ?
Cu4A F1A Cu3A 89.06(7) . . ?
C3A N1A N2A 107.9(3) . . ?
C3A N1A Cu2A 135.4(3) . . ?
N2A N1A Cu2A 116.7(2) . . ?
C1A N2A N1A 108.2(3) . . ?
C1A N2A Cu3A 130.1(3) . . ?
N1A N2A Cu3A 120.6(2) . . ?
N2A C1A C2A 110.3(3) . . ?
C1A C2A C3A 104.6(3) . . ?
N1A C3A C2A 109.0(3) . . ?
N1A C3A C4A 122.5(3) . . ?
C2A C3A C4A 128.4(4) . . ?
C5A C4A C9A 117.6(4) . . ?
C5A C4A C3A 122.5(4) . . ?
C9A C4A C3A 119.9(4) . . ?
C4A C5A C6A 121.5(4) . . ?
C7A C6A C5A 117.9(4) . . ?
F10A C7A C8A 118.9(4) . . ?
F10A C7A C6A 118.2(4) . . ?
C8A C7A C6A 122.9(4) . . ?
C7A C8A C9A 117.9(4) . . ?
C8A C9A C4A 122.2(4) . . ?
C13A N3A N4A 108.9(3) . . ?
C13A N3A Cu3A 129.7(2) . . ?
N4A N3A Cu3A 120.5(2) . . ?
C11A N4A N3A 108.0(3) . . ?
C11A N4A Cu2A 134.2(3) . . ?
N3A N4A Cu2A 117.8(2) . . ?
N4A C11A C12A 109.9(3) . . ?
C11A C12A C13A 104.3(3) . . ?
N3A C13A C12A 108.8(3) . . ?
N3A C13A C14A 120.8(3) . . ?
C12A C13A C14A 130.4(3) . . ?
C15A C14A C19A 119.0(3) . . ?
C15A C14A C13A 121.0(3) . . ?
C19A C14A C13A 120.0(3) . . ?
C16A C15A C14A 120.7(4) . . ?
C17A C16A C15A 117.9(4) . . ?
F20A C17A C16A 118.3(4) . . ?
F20A C17A C18A 118.0(4) . . ?
C16A C17A C18A 123.7(4) . . ?
C17A C18A C19A 117.3(4) . . ?
C18A C19A C14A 121.5(4) . . ?
N6A N5A C23A 108.5(3) . . ?
N6A N5A Cu4A 115.9(2) . . ?
C23A N5A Cu4A 135.2(3) . . ?
C21A N6A N5A 108.3(3) . . ?
C21A N6A Cu3A 132.9(3) . . ?
N5A N6A Cu3A 118.7(2) . . ?
N6A C21A C22A 109.9(3) . . ?
C21A C22A C23A 104.9(3) . . ?
N5A C23A C22A 108.4(3) . . ?
N5A C23A C24A 122.8(3) . . ?
C22A C23A C24A 128.7(3) . . ?
C29A C24A C25A 118.0(4) . . ?
C29A C24A C23A 119.5(4) . . ?
C25A C24A C23A 122.5(4) . . ?
C26A C25A C24A 121.2(4) . . ?
C25A C26A C27A 118.4(5) . . ?
C28A C27A F30A 120.0(4) . . ?
C28A C27A C26A 122.5(4) . . ?
F30A C27A C26A 117.5(5) . . ?
C27A C28A C29A 117.9(4) . . ?
C24A C29A C28A 122.0(4) . . ?
C33A N7A N8A 108.0(3) . . ?
C33A N7A Cu1A 139.2(3) . . ?
N8A N7A Cu1A 112.6(2) . . ?
C31A N8A N7A 107.8(3) . . ?
C31A N8A Cu4A 128.0(3) . . ?
N7A N8A Cu4A 124.2(2) . . ?
N8A C31A C32A 110.4(4) . . ?
C31A C32A C33A 105.5(4) . . ?
N7A C33A C32A 108.2(3) . . ?
N7A C33A C34C 130.3(7) . . ?
C32A C33A C34C 121.4(7) . . ?
N7A C33A C34A 115.9(7) . . ?
C32A C33A C34A 135.8(7) . . ?
C35A C34A C39A 120.0 . . ?
C35A C34A C33A 106.1(10) . . ?
C39A C34A C33A 133.6(11) . . ?
C36A C35A C34A 120.0 . . ?
C35A C36A C37A 120.0 . . ?
F40A C37A C36A 127.3(18) . . ?
F40A C37A C38A 112.6(18) . . ?
C36A C37A C38A 120.0 . . ?
C37A C38A C39A 120.0 . . ?
C38A C39A C34A 120.0 . . ?
C35C C34C C39C 120.0 . . ?
C35C C34C C33A 126.0(10) . . ?
C39C C34C C33A 114.0(10) . . ?
C36C C35C C34C 120.0 . . ?
C35C C36C C37C 120.0 . . ?
F40C C37C C38C 124.1(16) . . ?
F40C C37C C36C 115.5(16) . . ?
C38C C37C C36C 120.0 . . ?
C39C C38C C37C 120.0 . . ?
C38C C39C C34C 120.0 . . ?
C43A N9A N10A 108.4(3) . . ?
C43A N9A Cu1A 134.7(3) . . ?
N10A N9A Cu1A 114.6(2) . . ?
C41A N10A N9A 107.9(3) . . ?
C41A N10A Cu4A 131.0(3) . . ?
N9A N10A Cu4A 119.8(2) . . ?
N10A C41A C42A 109.6(4) . . ?
C41A C42A C43A 105.1(4) . . ?
N9A C43A C42A 108.9(3) . . ?
N9A C43A C44C 121.8(8) . . ?
C42A C43A C44C 129.3(8) . . ?
N9A C43A C44A 120.9(8) . . ?
C42A C43A C44A 130.1(9) . . ?
C45A C44A C49A 120.0 . . ?
C45A C44A C43A 126.5(11) . . ?
C49A C44A C43A 113.4(11) . . ?
C44A C45A C46A 120.0 . . ?
C45A C46A C47A 120.0 . . ?
F50A C47A C48A 123.1(17) . . ?
F50A C47A C46A 116.9(17) . . ?
C48A C47A C46A 120.0 . . ?
C49A C48A C47A 120.0 . . ?
C48A C49A C44A 120.0 . . ?
C45C C44C C49C 120.0 . . ?
C45C C44C C43A 114.1(11) . . ?
C49C C44C C43A 125.9(11) . . ?
C46C C45C C44C 120.0 . . ?
C45C C46C C47C 120.0 . . ?
F50C C47C C48C 118.8(16) . . ?
F50C C47C C46C 121.2(16) . . ?
C48C C47C C46C 120.0 . . ?
C49C C48C C47C 120.0 . . ?
C48C C49C C44C 120.0 . . ?
N12A N11A C53A 111.3(3) . . ?
C51A N12A N11A 105.9(3) . . ?
C51A N12A Cu1A 128.4(3) . . ?
N11A N12A Cu1A 121.5(2) . . ?
N12A C51A C52A 111.4(4) . . ?
C51A C52A C53A 105.2(4) . . ?
N11A C53A C52A 106.1(4) . . ?
N11A C53A C54A 122.0(4) . . ?
C52A C53A C54A 131.8(4) . . ?
C55A C54A C59A 118.4(5) . . ?
C55A C54A C53A 122.1(4) . . ?
C59A C54A C53A 119.3(5) . . ?
C56A C55A C54A 121.5(5) . . ?
C57A C56A C55A 118.6(6) . . ?
F60A C57A C56A 119.3(6) . . ?
F60A C57A C58A 118.3(6) . . ?
C56A C57A C58A 122.4(5) . . ?
C57A C58A C59A 119.1(6) . . ?
C54A C59A C58A 120.0(6) . . ?
N14A N13A C63A 102.0(15) . . ?
C61A N14A N13A 114.9(16) . . ?
C61A N14A Cu2A 128.1(13) . . ?
N13A N14A Cu2A 115.9(16) . . ?
N14A C61A C62A 104.7(15) . . ?
C63A C62A C61A 104.9(15) . . ?
N13A C63A C62A 111.2(16) . . ?
N13A C63A C64A 118.2(17) . . ?
C62A C63A C64A 129(2) . . ?
C65A C64A C69A 120.0 . . ?
C65A C64A C63A 115.0(14) . . ?
C69A C64A C63A 125.0(14) . . ?
C66A C65A C64A 120.0 . . ?
C65A C66A C67A 120.0 . . ?
F70A C67A C68A 116.4(18) . . ?
F70A C67A C66A 123.4(18) . . ?
C68A C67A C66A 120.0 . . ?
C67A C68A C69A 120.0 . . ?
C68A C69A C64A 120.0 . . ?
N14C N13C C63C 121.6(15) . . ?
C61C N14C N13C 98.0(15) . . ?
C61C N14C Cu2A 130.4(15) . . ?
N13C N14C Cu2A 129.8(17) . . ?
N14C C61C C62C 112.8(15) . . ?
C63C C62C C61C 108.7(14) . . ?
N13C C63C C62C 97.7(12) . . ?
N13C C63C C64C 128.9(16) . . ?
C62C C63C C64C 133.3(18) . . ?
C65C C64C C69C 120.0 . . ?
C65C C64C C63C 122.2(14) . . ?
C69C C64C C63C 117.8(14) . . ?
C66C C65C C64C 120.0 . . ?
C65C C66C C67C 120.0 . . ?
F70C C67C C66C 115.7(17) . . ?
F70C C67C C68C 124.1(17) . . ?
C66C C67C C68C 120.0 . . ?
C67C C68C C69C 120.0 . . ?
C68C C69C C64C 120.0 . . ?
C73A N15A N16A 112.2(3) . . ?
C71A N16A N15A 105.3(3) . . ?
C71A N16A Cu3A 129.7(3) . . ?
N15A N16A Cu3A 122.8(2) . . ?
N16A C71A C72A 111.1(3) . . ?
C71A C72A C73A 105.3(3) . . ?
N15A C73A C72A 106.0(3) . . ?
N15A C73A C74C 127.3(10) . . ?
C72A C73A C74C 126.6(10) . . ?
N15A C73A C74A 119.6(9) . . ?
C72A C73A C74A 134.3(9) . . ?
C74C C73A C74A 8.1(19) . . ?
C75A C74A C79A 120.0 . . ?
C75A C74A C73A 113.7(14) . . ?
C79A C74A C73A 126.3(14) . . ?
C74A C75A C76A 120.0 . . ?
C77A C76A C75A 120.0 . . ?
F80A C77A C78A 118.2(19) . . ?
F80A C77A C76A 121.8(19) . . ?
C78A C77A C76A 120.0 . . ?
C77A C78A C79A 120.0 . . ?
C78A C79A C74A 120.0 . . ?
C75C C74C C79C 120.0 . . ?
C75C C74C C73A 124.4(16) . . ?
C79C C74C C73A 115.5(16) . . ?
C74C C75C C76C 120.0 . . ?
C77C C76C C75C 120.0 . . ?
F80C C77C C78C 122.1(18) . . ?
F80C C77C C76C 117.8(18) . . ?
C78C C77C C76C 120.0 . . ?
C77C C78C C79C 120.0 . . ?
C78C C79C C74C 120.0 . . ?
C83A N17A N18A 111.9(3) . . ?
C81A N18A N17A 105.2(3) . . ?
C81A N18A Cu4A 130.3(3) . . ?
N17A N18A Cu4A 123.4(2) . . ?
N18A C81A C82A 111.5(4) . . ?
C81A C82A C83A 105.9(3) . . ?
N17A C83A C82A 105.5(3) . . ?
N17A C83A C84A 124.4(3) . . ?
C82A C83A C84A 130.1(3) . . ?
C85A C84A C89A 118.3(4) . . ?
C85A C84A C83A 122.7(3) . . ?
C89A C84A C83A 119.0(4) . . ?
C86A C85A C84A 121.4(4) . . ?
C85A C86A C87A 118.5(4) . . ?
C88A C87A F90A 118.8(4) . . ?
C88A C87A C86A 122.4(4) . . ?
F90A C87A C86A 118.8(4) . . ?
C87A C88A C89A 118.4(4) . . ?
C88A C89A C84A 121.0(4) . . ?
N12B Cu1B F2B 85.6(10) . . ?
N12B Cu1B N7B 161.7(7) . . ?
F2B Cu1B N7B 98.03(11) . . ?
N12B Cu1B N9B 89.0(10) . . ?
F2B Cu1B N9B 174.16(12) . . ?
N7B Cu1B N9B 87.79(13) . . ?
F2B Cu1B N12D 85.4(8) . . ?
N7B Cu1B N12D 163.0(5) . . ?
N9B Cu1B N12D 89.2(8) . . ?
N12B Cu1B F1B 110.9(7) . . ?
F2B Cu1B F1B 82.67(9) . . ?
N7B Cu1B F1B 87.40(11) . . ?
N9B Cu1B F1B 97.16(10) . . ?
N12D Cu1B F1B 109.6(5) . . ?
F3B Cu2B N4B 172.12(12) . . ?
F3B Cu2B N14B 81.3(4) . . ?
N4B Cu2B N14B 93.1(4) . . ?
F3B Cu2B N1B 96.35(11) . . ?
N4B Cu2B N1B 90.91(14) . . ?
N14B Cu2B N1B 157.4(6) . . ?
F3B Cu2B N14D 91.9(4) . . ?
N4B Cu2B N14D 82.9(4) . . ?
N1B Cu2B N14D 153.6(6) . . ?
F3B Cu2B F1B 83.28(9) . . ?
N4B Cu2B F1B 93.89(11) . . ?
N14B Cu2B F1B 113.4(6) . . ?
N1B Cu2B F1B 88.43(11) . . ?
N14D Cu2B F1B 117.5(6) . . ?
N2B Cu3B N3B 90.18(13) . . ?
N2B Cu3B N6B 89.51(13) . . ?
N3B Cu3B N6B 161.27(13) . . ?
N2B Cu3B N16B 178.09(13) . . ?
N3B Cu3B N16B 88.91(13) . . ?
N6B Cu3B N16B 91.89(13) . . ?
N2B Cu3B F1B 84.49(10) . . ?
N3B Cu3B F1B 93.68(11) . . ?
N6B Cu3B F1B 104.93(11) . . ?
N16B Cu3B F1B 93.89(11) . . ?
N10B Cu4B N5B 158.35(13) . . ?
N10B Cu4B N8B 91.29(13) . . ?
N5B Cu4B N8B 87.67(13) . . ?
N10B Cu4B N18B 87.58(13) . . ?
N5B Cu4B N18B 92.59(13) . . ?
N8B Cu4B N18B 177.60(14) . . ?
N10B Cu4B F1B 92.46(11) . . ?
N5B Cu4B F1B 108.91(11) . . ?
N8B Cu4B F1B 83.93(10) . . ?
N18B Cu4B F1B 98.24(11) . . ?
Cu4B F1B Cu1B 92.92(8) . . ?
Cu4B F1B Cu2B 137.55(10) . . ?
Cu1B F1B Cu2B 114.32(9) . . ?
Cu4B F1B Cu3B 90.07(8) . . ?
Cu1B F1B Cu3B 136.11(9) . . ?
Cu2B F1B Cu3B 91.28(8) . . ?
C3B N1B N2B 108.2(3) . . ?
C3B N1B Cu2B 134.7(3) . . ?
N2B N1B Cu2B 117.0(2) . . ?
C1B N2B N1B 108.5(3) . . ?
C1B N2B Cu3B 130.4(3) . . ?
N1B N2B Cu3B 120.4(2) . . ?
N2B C1B C2B 109.8(4) . . ?
C1B C2B C3B 104.5(4) . . ?
N1B C3B C2B 108.9(3) . . ?
N1B C3B C4B 122.4(3) . . ?
C2B C3B C4B 128.7(4) . . ?
C9B C4B C5B 118.3(4) . . ?
C9B C4B C3B 120.1(4) . . ?
C5B C4B C3B 121.6(4) . . ?
C4B C5B C6B 121.2(4) . . ?
C7B C6B C5B 117.7(5) . . ?
F10B C7B C8B 118.4(5) . . ?
F10B C7B C6B 118.4(5) . . ?
C8B C7B C6B 123.2(4) . . ?
C7B C8B C9B 117.6(4) . . ?
C8B C9B C4B 121.9(4) . . ?
C13B N3B N4B 108.6(3) . . ?
C13B N3B Cu3B 131.0(3) . . ?
N4B N3B Cu3B 119.2(2) . . ?
C11B N4B N3B 107.4(3) . . ?
C11B N4B Cu2B 133.8(3) . . ?
N3B N4B Cu2B 118.8(2) . . ?
N4B C11B C12B 110.1(4) . . ?
C11B C12B C13B 105.0(4) . . ?
N3B C13B C12B 108.9(4) . . ?
N3B C13B C14B 120.6(3) . . ?
C12B C13B C14B 130.5(4) . . ?
C19B C14B C15B 117.8(4) . . ?
C19B C14B C13B 120.7(4) . . ?
C15B C14B C13B 121.5(4) . . ?
C16B C15B C14B 121.4(4) . . ?
C17B C16B C15B 117.6(4) . . ?
C18B C17B C16B 123.8(4) . . ?
C18B C17B F20B 118.5(5) . . ?
C16B C17B F20B 117.7(4) . . ?
C17B C18B C19B 118.2(5) . . ?
C18B C19B C14B 121.2(4) . . ?
C23B N5B N6B 108.2(3) . . ?
C23B N5B Cu4B 135.8(3) . . ?
N6B N5B Cu4B 115.9(2) . . ?
C21B N6B N5B 108.2(3) . . ?
C21B N6B Cu3B 131.7(3) . . ?
N5B N6B Cu3B 119.8(2) . . ?
N6B C21B C22B 109.6(4) . . ?
C21B C22B C23B 105.2(3) . . ?
N5B C23B C22B 108.8(4) . . ?
N5B C23B C24B 123.0(4) . . ?
C22B C23B C24B 128.1(4) . . ?
C29B C24B C25B 117.5(4) . . ?
C29B C24B C23B 122.3(4) . . ?
C25B C24B C23B 120.2(4) . . ?
C26B C25B C24B 121.9(5) . . ?
C27B C26B C25B 118.3(4) . . ?
C26B C27B F30B 119.8(5) . . ?
C26B C27B C28B 123.4(4) . . ?
F30B C27B C28B 116.8(5) . . ?
C27B C28B C29B 117.5(5) . . ?
C28B C29B C24B 121.3(5) . . ?
C33B N7B N8B 108.6(3) . . ?
C33B N7B Cu1B 137.5(3) . . ?
N8B N7B Cu1B 113.6(2) . . ?
C31B N8B N7B 108.4(3) . . ?
C31B N8B Cu4B 128.3(3) . . ?
N7B N8B Cu4B 123.1(2) . . ?
N8B C31B C32B 109.3(4) . . ?
C31B C32B C33B 105.5(4) . . ?
N7B C33B C32B 108.2(4) . . ?
N7B C33B C34B 124.0(4) . . ?
C32B C33B C34B 127.8(4) . . ?
C35B C34B C39B 118.4(5) . . ?
C35B C34B C33B 122.8(4) . . ?
C39B C34B C33B 118.8(5) . . ?
C34B C35B C36B 120.4(5) . . ?
C37B C36B C35B 118.8(6) . . ?
C36B C37B C38B 123.1(6) . . ?
C36B C37B F40B 118.3(7) . . ?
C38B C37B F40B 118.6(6) . . ?
C37B C38B C39B 118.0(6) . . ?
C38B C39B C34B 121.3(7) . . ?
C43B N9B N10B 108.8(3) . . ?
C43B N9B Cu1B 134.8(3) . . ?
N10B N9B Cu1B 114.6(2) . . ?
C41B N10B N9B 107.8(3) . . ?
C41B N10B Cu4B 131.2(3) . . ?
N9B N10B Cu4B 120.3(2) . . ?
N10B C41B C42B 110.1(4) . . ?
C41B C42B C43B 105.0(4) . . ?
N9B C43B C42B 108.4(3) . . ?
N9B C43B C44D 125.0(7) . . ?
C42B C43B C44D 125.9(7) . . ?
N9B C43B C44B 117.9(7) . . ?
C42B C43B C44B 133.5(8) . . ?
C45B C44B C49B 120.0 . . ?
C45B C44B C43B 115.1(11) . . ?
C49B C44B C43B 123.4(12) . . ?
C44B C45B C46B 120.0 . . ?
C47B C46B C45B 120.0 . . ?
F50B C47B C46B 122(2) . . ?
F50B C47B C48B 118(2) . . ?
C46B C47B C48B 120.0 . . ?
C47B C48B C49B 120.0 . . ?
C48B C49B C44B 120.0 . . ?
C45D C44D C49D 120.0 . . ?
C45D C44D C43B 124.2(11) . . ?
C49D C44D C43B 114.6(11) . . ?
C46D C45D C44D 120.0 . . ?
C45D C46D C47D 120.0 . . ?
F50D C47D C48D 119(2) . . ?
F50D C47D C46D 120(2) . . ?
C48D C47D C46D 120.0 . . ?
C47D C48D C49D 120.0 . . ?
C48D C49D C44D 120.0 . . ?
N12B N11B C53B 115.9(11) . . ?
C51B N12B N11B 98.8(15) . . ?
C51B N12B Cu1B 133.5(11) . . ?
N11B N12B Cu1B 125.3(13) . . ?
N12B C51B C52B 117.4(16) . . ?
C53B C52B C51B 101.5(12) . . ?
N11B C53B C52B 106.3(8) . . ?
N11B C53B C54B 121.9(7) . . ?
C52B C53B C54B 131.6(8) . . ?
C59B C54B C55B 118.4(7) . . ?
C59B C54B C53B 121.2(7) . . ?
C55B C54B C53B 120.3(7) . . ?
C56B C55B C54B 119.6(9) . . ?
C55B C56B C57B 119.9(9) . . ?
F60B C57B C58B 119.6(7) . . ?
F60B C57B C56B 120.6(8) . . ?
C58B C57B C56B 118.3(8) . . ?
C57B C58B C59B 119.6(8) . . ?
C54B C59B C58B 121.5(7) . . ?
N12D N11D C53D 109.6(10) . . ?
C51D N12D N11D 109.3(13) . . ?
C51D N12D Cu1B 123.6(9) . . ?
N11D N12D Cu1B 126.6(10) . . ?
N12D C51D C52D 106.5(12) . . ?
C53D C52D C51D 108.3(10) . . ?
N11D C53D C52D 106.3(8) . . ?
N11D C53D C54D 122.5(7) . . ?
C52D C53D C54D 131.0(8) . . ?
C59D C54D C55D 118.6(6) . . ?
C59D C54D C53D 123.0(6) . . ?
C55D C54D C53D 118.2(6) . . ?
C56D C55D C54D 120.1(7) . . ?
C57D C56D C55D 118.5(7) . . ?
C58D C57D F60D 119.4(8) . . ?
C58D C57D C56D 124.0(6) . . ?
F60D C57D C56D 116.5(7) . . ?
C57D C58D C59D 117.6(7) . . ?
C54D C59D C58D 121.0(6) . . ?
N14B N13B C63B 113(2) . . ?
C61B N14B N13B 104(2) . . ?
C61B N14B Cu2B 129.8(17) . . ?
N13B N14B Cu2B 124.3(14) . . ?
N14B C61B C62B 111.4(15) . . ?
C63B C62B C61B 105.4(12) . . ?
N13B C63B C62B 105.8(14) . . ?
N13B C63B C64B 125.6(18) . . ?
C62B C63B C64B 128.6(16) . . ?
C65B C64B C69B 120.0 . . ?
C65B C64B C63B 117.8(15) . . ?
C69B C64B C63B 122.2(15) . . ?
C66B C65B C64B 120.0 . . ?
C65B C66B C67B 120.0 . . ?
F70B C67B C68B 114.0(13) . . ?
F70B C67B C66B 125.9(13) . . ?
C68B C67B C66B 120.0 . . ?
C69B C68B C67B 120.0 . . ?
C68B C69B C64B 120.0 . . ?
N14D N13D C63D 110(2) . . ?
C61D N14D N13D 107.4(19) . . ?
C61D N14D Cu2B 127.9(15) . . ?
N13D N14D Cu2B 124.7(11) . . ?
N14D C61D C62D 109.6(13) . . ?
C63D C62D C61D 105.4(9) . . ?
N13D C63D C62D 107.6(15) . . ?
N13D C63D C64D 122.2(17) . . ?
C62D C63D C64D 130.2(15) . . ?
C65D C64D C69D 120.0 . . ?
C65D C64D C63D 126.4(15) . . ?
C69D C64D C63D 113.6(15) . . ?
C66D C65D C64D 120.0 . . ?
C65D C66D C67D 120.0 . . ?
F70D C67D C66D 116.6(19) . . ?
F70D C67D C68D 123.4(19) . . ?
C66D C67D C68D 120.0 . . ?
C69D C68D C67D 120.0 . . ?
C68D C69D C64D 120.0 . . ?
C73B N15B N16B 112.1(3) . . ?
C71B N16B N15B 105.3(3) . . ?
C71B N16B Cu3B 132.0(3) . . ?
N15B N16B Cu3B 120.6(2) . . ?
N16B C71B C72B 110.5(4) . . ?
C73B C72B C71B 106.0(4) . . ?
N15B C73B C72B 106.0(4) . . ?
N15B C73B C74B 121.0(12) . . ?
C72B C73B C74B 132.1(12) . . ?
N15B C73B C74D 122.8(9) . . ?
C72B C73B C74D 131.1(9) . . ?
C74B C73B C74D 10(2) . . ?
C75B C74B C79B 120.0 . . ?
C75B C74B C73B 122.8(17) . . ?
C79B C74B C73B 117.1(17) . . ?
C74B C75B C76B 120.0 . . ?
C77B C76B C75B 120.0 . . ?
F80B C77B C76B 122(3) . . ?
F80B C77B C78B 118(3) . . ?
C76B C77B C78B 120.0 . . ?
C79B C78B C77B 120.0 . . ?
C78B C79B C74B 120.0 . . ?
C75D C74D C79D 120.0 . . ?
C75D C74D C73B 117.9(12) . . ?
C79D C74D C73B 122.1(12) . . ?
C74D C75D C76D 120.0 . . ?
C75D C76D C77D 120.0 . . ?
F80D C77D C78D 119.3(18) . . ?
F80D C77D C76D 120.7(18) . . ?
C78D C77D C76D 120.0 . . ?
C77D C78D C79D 120.0 . . ?
C78D C79D C74D 120.0 . . ?
C83B N17B N18B 111.4(3) . . ?
C81B N18B N17B 105.6(3) . . ?
C81B N18B Cu4B 129.4(3) . . ?
N17B N18B Cu4B 123.0(2) . . ?
N18B C81B C82B 110.5(4) . . ?
C83B C82B C81B 105.4(3) . . ?
N17B C83B C82B 107.1(3) . . ?
N17B C83B C84B 124.1(3) . . ?
C82B C83B C84B 128.8(3) . . ?
C85B C84B C89B 118.0(4) . . ?
C85B C84B C83B 122.1(3) . . ?
C89B C84B C83B 119.8(4) . . ?
C84B C85B C86B 121.3(4) . . ?
C87B C86B C85B 117.9(4) . . ?
C88B C87B C86B 123.2(4) . . ?
C88B C87B F90B 118.5(4) . . ?
C86B C87B F90B 118.3(4) . . ?
C87B C88B C89B 118.2(4) . . ?
C88B C89B C84B 121.4(4) . . ?
C5E N1E N2E 109.4(12) . . ?
C3E N2E N1E 104.5(13) . . ?
N2E C3E C4E 112.9(13) . . ?
C3E C4E C5E 102.5(11) . . ?
N1E C5E C4E 109.0(10) . . ?
N1E C5E C6E 128.6(10) . . ?
C4E C5E C6E 121.3(10) . . ?
C7E C6E C11E 120.0 . . ?
C7E C6E C5E 119.7(6) . . ?
C11E C6E C5E 120.0(6) . . ?
C8E C7E C6E 120.0 . . ?
C9E C8E C7E 120.0 . . ?
F12E C9E C8E 119.9 . . ?
F12E C9E C10E 119.7 . . ?
C8E C9E C10E 120.0 . . ?
C11E C10E C9E 120.0 . . ?
C10E C11E C6E 120.0 . . ?
C17E N13E N14E 100.7(12) . . ?
C15E N14E N13E 113.4(18) . . ?
N14E C15E C16E 107.3(18) . . ?
C17E C16E C15E 101.6(15) . . ?
N13E C17E C16E 115.2(12) . . ?
N13E C17E C18E 128.1(13) . . ?
C16E C17E C18E 115.1(12) . . ?
C19E C18E C23E 120.0 . . ?
C19E C18E C17E 116.7(8) . . ?
C23E C18E C17E 123.1(8) . . ?
C20E C19E C18E 120.0 . . ?
C21E C20E C19E 120.0 . . ?
F24E C21E C20E 136.2 . . ?
F24E C21E C22E 103.7 . . ?
C20E C21E C22E 120.0 . . ?
C23E C22E C21E 120.0 . . ?
C22E C23E C18E 120.0 . . ?
Cl2S C1S Cl3S 108.9(3) . . ?
Cl5S C4S Cl6S 116.9(10) . . ?
Cl9S C7S Cl8S 110.1(14) . . ?
Cl11S C10S Cl12S 102.6(10) . . ?

loop_
_geom_bond_atom_site_label_1
_geom_bond_atom_site_label_2
_geom_bond_distance
_geom_bond_site_symmetry_2
_geom_bond_publ_flag
Cu1A F2A 1.971(2) . ?
Cu1A N7A 1.981(3) . ?
Cu1A N9A 1.994(3) . ?
Cu1A N12A 2.006(3) . ?
Cu1A F1A 2.253(2) . ?
Cu2A F3A 1.946(2) . ?
Cu2A N4A 1.965(3) . ?
Cu2A N1A 1.999(3) . ?
Cu2A N14C 2.003(19) . ?
Cu2A N14A 2.040(15) . ?
Cu2A F1A 2.245(2) . ?
Cu3A N2A 1.971(3) . ?
Cu3A N3A 1.988(3) . ?
Cu3A N6A 1.996(3) . ?
Cu3A N16A 2.013(3) . ?
Cu3A F1A 2.295(2) . ?
Cu4A N10A 1.969(3) . ?
Cu4A N5A 1.990(3) . ?
Cu4A N8A 2.011(3) . ?
Cu4A N18A 2.025(3) . ?
Cu4A F1A 2.254(2) . ?
Cu1A Cu4A 3.2719(6) . ?
Cu1A Cu2A 3.8169(7) . ?
Cu1A Cu3A 4.1812(6) . ?
Cu2A Cu3A 3.2863(6) . ?
Cu2A Cu4A 4.1654(7) . ?
Cu3A Cu4A 3.1899(6) . ?
N1A C3A 1.356(5) . ?
N1A N2A 1.362(4) . ?
N2A C1A 1.343(5) . ?
C1A C2A 1.377(6) . ?
C2A C3A 1.403(5) . ?
C3A C4A 1.463(5) . ?
C4A C5A 1.378(6) . ?
C4A C9A 1.401(5) . ?
C5A C6A 1.393(6) . ?
C6A C7A 1.376(7) . ?
C7A F10A 1.365(5) . ?
C7A C8A 1.367(7) . ?
C8A C9A 1.372(6) . ?
N3A C13A 1.341(5) . ?
N3A N4A 1.351(4) . ?
N4A C11A 1.338(5) . ?
C11A C12A 1.387(6) . ?
C12A C13A 1.399(5) . ?
C13A C14A 1.466(5) . ?
C14A C15A 1.396(5) . ?
C14A C19A 1.399(5) . ?
C15A C16A 1.394(5) . ?
C16A C17A 1.378(6) . ?
C17A F20A 1.375(4) . ?
C17A C18A 1.381(6) . ?
C18A C19A 1.387(6) . ?
N5A N6A 1.354(4) . ?
N5A C23A 1.354(5) . ?
N6A C21A 1.334(5) . ?
C21A C22A 1.384(5) . ?
C22A C23A 1.396(5) . ?
C23A C24A 1.474(5) . ?
C24A C29A 1.386(5) . ?
C24A C25A 1.386(6) . ?
C25A C26A 1.378(7) . ?
C26A C27A 1.388(7) . ?
C27A C28A 1.356(7) . ?
C27A F30A 1.371(5) . ?
C28A C29A 1.389(6) . ?
N7A C33A 1.368(5) . ?
N7A N8A 1.378(4) . ?
N8A C31A 1.339(5) . ?
C31A C32A 1.379(6) . ?
C32A C33A 1.398(6) . ?
C33A C34C 1.485(7) . ?
C33A C34A 1.486(7) . ?
C34A C35A 1.3900 . ?
C34A C39A 1.3900 . ?
C35A C36A 1.3900 . ?
C36A C37A 1.3900 . ?
C37A F40A 1.346(9) . ?
C37A C38A 1.3900 . ?
C38A C39A 1.3900 . ?
C34C C35C 1.3900 . ?
C34C C39C 1.3900 . ?
C35C C36C 1.3900 . ?
C36C C37C 1.3900 . ?
C37C F40C 1.344(8) . ?
C37C C38C 1.3900 . ?
C38C C39C 1.3900 . ?
N9A C43A 1.348(5) . ?
N9A N10A 1.358(4) . ?
N10A C41A 1.344(5) . ?
C41A C42A 1.382(6) . ?
C42A C43A 1.386(6) . ?
C43A C44C 1.452(7) . ?
C43A C44A 1.482(7) . ?
C44A C45A 1.3900 . ?
C44A C49A 1.3900 . ?
C45A C46A 1.3900 . ?
C46A C47A 1.3900 . ?
C47A F50A 1.344(8) . ?
C47A C48A 1.3900 . ?
C48A C49A 1.3900 . ?
C44C C45C 1.3900 . ?
C44C C49C 1.3900 . ?
C45C C46C 1.3900 . ?
C46C C47C 1.3900 . ?
C47C F50C 1.339(8) . ?
C47C C48C 1.3900 . ?
C48C C49C 1.3900 . ?
N11A N12A 1.330(5) . ?
N11A C53A 1.349(5) . ?
N12A C51A 1.328(5) . ?
C51A C52A 1.358(6) . ?
C52A C53A 1.391(6) . ?
C53A C54A 1.467(6) . ?
C54A C55A 1.383(7) . ?
C54A C59A 1.394(7) . ?
C55A C56A 1.378(7) . ?
C56A C57A 1.359(9) . ?
C57A F60A 1.351(6) . ?
C57A C58A 1.361(9) . ?
C58A C59A 1.394(8) . ?
N13A N14A 1.349(9) . ?
N13A C63A 1.362(9) . ?
N14A C61A 1.329(9) . ?
C61A C62A 1.387(9) . ?
C62A C63A 1.383(9) . ?
C63A C64A 1.471(9) . ?
C64A C65A 1.3900 . ?
C64A C69A 1.3900 . ?
C65A C66A 1.3900 . ?
C66A C67A 1.3900 . ?
C67A F70A 1.331(8) . ?
C67A C68A 1.3900 . ?
C68A C69A 1.3900 . ?
N13C N14C 1.353(9) . ?
N13C C63C 1.360(9) . ?
N14C C61C 1.330(9) . ?
C61C C62C 1.396(9) . ?
C62C C63C 1.382(9) . ?
C63C C64C 1.470(9) . ?
C64C C65C 1.3900 . ?
C64C C69C 1.3900 . ?
C65C C66C 1.3900 . ?
C66C C67C 1.3900 . ?
C67C F70C 1.335(8) . ?
C67C C68C 1.3900 . ?
C68C C69C 1.3900 . ?
N15A C73A 1.349(5) . ?
N15A N16A 1.350(4) . ?
N16A C71A 1.331(5) . ?
C71A C72A 1.390(6) . ?
C72A C73A 1.391(5) . ?
C73A C74C 1.446(7) . ?
C73A C74A 1.489(7) . ?
C74A C75A 1.3900 . ?
C74A C79A 1.3900 . ?
C75A C76A 1.3900 . ?
C76A C77A 1.3900 . ?
C77A F80A 1.328(8) . ?
C77A C78A 1.3900 . ?
C78A C79A 1.3900 . ?
C74C C75C 1.3900 . ?
C74C C79C 1.3900 . ?
C75C C76C 1.3900 . ?
C76C C77C 1.3900 . ?
C77C F80C 1.333(8) . ?
C77C C78C 1.3900 . ?
C78C C79C 1.3900 . ?
N17A C83A 1.352(5) . ?
N17A N18A 1.353(4) . ?
N18A C81A 1.321(5) . ?
C81A C82A 1.376(6) . ?
C82A C83A 1.387(5) . ?
C83A C84A 1.465(5) . ?
C84A C85A 1.387(6) . ?
C84A C89A 1.402(5) . ?
C85A C86A 1.373(6) . ?
C86A C87A 1.389(6) . ?
C87A C88A 1.359(6) . ?
C87A F90A 1.361(5) . ?
C88A C89A 1.387(6) . ?
Cu1B N12B 1.825(18) . ?
Cu1B F2B 1.971(2) . ?
Cu1B N7B 1.988(3) . ?
Cu1B N9B 1.993(3) . ?
Cu1B N12D 2.111(15) . ?
Cu1B F1B 2.267(2) . ?
Cu2B F3B 1.936(2) . ?
Cu2B N4B 1.948(3) . ?
Cu2B N14B 1.95(2) . ?
Cu2B N1B 1.996(3) . ?
Cu2B N14D 2.09(2) . ?
Cu2B F1B 2.269(2) . ?
Cu3B N2B 1.974(3) . ?
Cu3B N3B 1.981(3) . ?
Cu3B N6B 1.984(3) . ?
Cu3B N16B 2.018(3) . ?
Cu3B F1B 2.324(2) . ?
Cu4B N10B 1.975(3) . ?
Cu4B N5B 1.989(3) . ?
Cu4B N8B 2.016(3) . ?
Cu4B N18B 2.023(3) . ?
Cu4B F1B 2.226(2) . ?
Cu1B Cu4B 3.2570(6) . ?
Cu1B Cu2B 3.8104(7) . ?
Cu1B Cu3B 4.2577(7) . ?
Cu2B Cu3B 3.2836(6) . ?
Cu2B Cu4B 4.1901(7) . ?
Cu3B Cu4B 3.2199(6) . ?
N1B C3B 1.348(5) . ?
N1B N2B 1.360(4) . ?
N2B C1B 1.332(5) . ?
C1B C2B 1.390(6) . ?
C2B C3B 1.399(6) . ?
C3B C4B 1.463(5) . ?
C4B C9B 1.386(6) . ?
C4B C5B 1.389(6) . ?
C5B C6B 1.396(6) . ?
C6B C7B 1.376(7) . ?
C7B F10B 1.362(5) . ?
C7B C8B 1.374(7) . ?
C8B C9B 1.384(6) . ?
N3B C13B 1.352(5) . ?
N3B N4B 1.365(4) . ?
N4B C11B 1.353(5) . ?
C11B C12B 1.376(6) . ?
C12B C13B 1.396(6) . ?
C13B C14B 1.460(6) . ?
C14B C19B 1.396(6) . ?
C14B C15B 1.403(6) . ?
C15B C16B 1.382(6) . ?
C16B C17B 1.367(7) . ?
C17B C18B 1.362(7) . ?
C17B F20B 1.373(5) . ?
C18B C19B 1.381(6) . ?
N5B C23B 1.349(5) . ?
N5B N6B 1.357(4) . ?
N6B C21B 1.341(5) . ?
C21B C22B 1.377(6) . ?
C22B C23B 1.391(6) . ?
C23B C24B 1.483(6) . ?
C24B C29B 1.394(6) . ?
C24B C25B 1.396(6) . ?
C25B C26B 1.373(7) . ?
C26B C27B 1.351(8) . ?
C27B F30B 1.373(5) . ?
C27B C28B 1.379(7) . ?
C28B C29B 1.389(7) . ?
N7B C33B 1.351(5) . ?
N7B N8B 1.357(4) . ?
N8B C31B 1.345(5) . ?
C31B C32B 1.379(6) . ?
C32B C33B 1.400(6) . ?
C33B C34B 1.475(6) . ?
C34B C35B 1.390(7) . ?
C34B C39B 1.390(7) . ?
C35B C36B 1.395(7) . ?
C36B C37B 1.354(9) . ?
C37B C38B 1.366(11) . ?
C37B F40B 1.370(7) . ?
C38B C39B 1.388(9) . ?
N9B C43B 1.351(5) . ?
N9B N10B 1.358(4) . ?
N10B C41B 1.340(5) . ?
C41B C42B 1.380(6) . ?
C42B C43B 1.398(6) . ?
C43B C44D 1.462(7) . ?
C43B C44B 1.483(7) . ?
C44B C45B 1.3900 . ?
C44B C49B 1.3900 . ?
C45B C46B 1.3900 . ?
C46B C47B 1.3900 . ?
C47B F50B 1.347(8) . ?
C47B C48B 1.3900 . ?
C48B C49B 1.3900 . ?
C44D C45D 1.3900 . ?
C44D C49D 1.3900 . ?
C45D C46D 1.3900 . ?
C46D C47D 1.3900 . ?
C47D F50D 1.342(9) . ?
C47D C48D 1.3900 . ?
C48D C49D 1.3900 . ?
N11B N12B 1.344(9) . ?
N11B C53B 1.348(8) . ?
N12B C51B 1.333(9) . ?
C51B C52B 1.386(9) . ?
C52B C53B 1.378(9) . ?
C53B C54B 1.463(7) . ?
C54B C59B 1.368(10) . ?
C54B C55B 1.399(11) . ?
C55B C56B 1.366(14) . ?
C56B C57B 1.391(14) . ?
C57B F60B 1.332(7) . ?
C57B C58B 1.371(10) . ?
C58B C59B 1.380(10) . ?
N11D N12D 1.346(9) . ?
N11D C53D 1.347(8) . ?
N12D C51D 1.338(9) . ?
C51D C52D 1.387(9) . ?
C52D C53D 1.378(8) . ?
C53D C54D 1.467(7) . ?
C54D C59D 1.382(9) . ?
C54D C55D 1.396(10) . ?
C55D C56D 1.392(10) . ?
C56D C57D 1.356(11) . ?
C57D C58D 1.342(10) . ?
C57D F60D 1.351(7) . ?
C58D C59D 1.405(10) . ?
N13B N14B 1.341(9) . ?
N13B C63B 1.348(9) . ?
N14B C61B 1.335(9) . ?
C61B C62B 1.386(9) . ?
C62B C63B 1.378(9) . ?
C63B C64B 1.471(9) . ?
C64B C65B 1.3900 . ?
C64B C69B 1.3900 . ?
C65B C66B 1.3900 . ?
C66B C67B 1.3900 . ?
C67B F70B 1.341(8) . ?
C67B C68B 1.3900 . ?
C68B C69B 1.3900 . ?
N13D N14D 1.343(9) . ?
N13D C63D 1.349(9) . ?
N14D C61D 1.335(9) . ?
C61D C62D 1.389(9) . ?
C62D C63D 1.381(9) . ?
C63D C64D 1.472(9) . ?
C64D C65D 1.3900 . ?
C64D C69D 1.3900 . ?
C65D C66D 1.3900 . ?
C66D C67D 1.3900 . ?
C67D F70D 1.339(9) . ?
C67D C68D 1.3900 . ?
C68D C69D 1.3900 . ?
N15B C73B 1.340(5) . ?
N15B N16B 1.350(5) . ?
N16B C71B 1.325(5) . ?
C71B C72B 1.387(6) . ?
C72B C73B 1.375(6) . ?
C73B C74B 1.462(8) . ?
C73B C74D 1.463(7) . ?
C74B C75B 1.3900 . ?
C74B C79B 1.3900 . ?
C75B C76B 1.3900 . ?
C76B C77B 1.3900 . ?
C77B F80B 1.330(9) . ?
C77B C78B 1.3900 . ?
C78B C79B 1.3900 . ?
C74D C75D 1.3900 . ?
C74D C79D 1.3900 . ?
C75D C76D 1.3900 . ?
C76D C77D 1.3900 . ?
C77D F80D 1.332(8) . ?
C77D C78D 1.3900 . ?
C78D C79D 1.3900 . ?
N17B C83B 1.338(5) . ?
N17B N18B 1.359(4) . ?
N18B C81B 1.333(5) . ?
C81B C82B 1.393(6) . ?
C82B C83B 1.381(6) . ?
C83B C84B 1.478(5) . ?
C84B C85B 1.385(6) . ?
C84B C89B 1.396(5) . ?
C85B C86B 1.389(6) . ?
C86B C87B 1.369(6) . ?
C87B C88B 1.362(6) . ?
C87B F90B 1.372(5) . ?
C88B C89B 1.378(6) . ?
N1E C5E 1.342(9) . ?
N1E N2E 1.359(10) . ?
N2E C3E 1.323(10) . ?
C3E C4E 1.368(9) . ?
C4E C5E 1.378(9) . ?
C5E C6E 1.479(8) . ?
C6E C7E 1.3900 . ?
C6E C11E 1.3900 . ?
C7E C8E 1.3900 . ?
C8E C9E 1.3900 . ?
C9E F12E 1.3203 . ?
C9E C10E 1.3900 . ?
C10E C11E 1.3900 . ?
N13E C17E 1.326(9) . ?
N13E N14E 1.337(10) . ?
N14E C15E 1.327(10) . ?
C15E C16E 1.379(10) . ?
C16E C17E 1.372(10) . ?
C17E C18E 1.468(9) . ?
C18E C19E 1.3900 . ?
C18E C23E 1.3900 . ?
C19E C20E 1.3900 . ?
C20E C21E 1.3900 . ?
C21E F24E 1.3045 . ?
C21E C22E 1.3900 . ?
C22E C23E 1.3900 . ?
C1S Cl2S 1.746(6) . ?
C1S Cl3S 1.794(7) . ?
C4S Cl5S 1.737(16) . ?
C4S Cl6S 1.808(15) . ?
C7S Cl9S 1.787(19) . ?
C7S Cl8S 1.796(19) . ?
C10S Cl11S 1.771(16) . ?
C10S Cl12S 1.816(16) . ?

loop_
_geom_hbond_atom_site_label_D
_geom_hbond_atom_site_label_H
_geom_hbond_atom_site_label_A
_geom_hbond_distance_DH
_geom_hbond_distance_HA
_geom_hbond_distance_DA
_geom_hbond_angle_DHA
_geom_hbond_site_symmetry_A
N11A H11A F3A 0.88 1.98 2.752(4) 145.5 .
N13A H13A F2A 0.88 1.81 2.66(2) 162.2 .
N13C H13C F2A 0.88 1.91 2.749(19) 157.5 .
N15A H15A F2A 0.88 1.93 2.693(4) 143.7 .
N17A H17A F3A 0.88 1.78 2.647(4) 168.9 .
N11B H11B F3B 0.88 2.05 2.787(8) 141.1 .
N11D H11D F3B 0.88 1.82 2.656(9) 157.6 .
N13B H13B F2B 0.88 1.93 2.73(2) 149.2 .
N13D H13D F2B 0.88 1.90 2.73(2) 157.9 .
N15B H15B F2B 0.88 1.90 2.689(4) 148.7 .
N17B H17B F3B 0.88 1.78 2.644(4) 167.5 .
